data_4324744
loop_
_publ_author_name
'Laia Franc\`as'
'Xavier Sala'
'Eduardo Escudero-Ad\'an'
'Jordi Benet-Buchholz'
'Llu\'is Escriche'
'Antoni Llobet'

_publ_section_title
;
 Synthesis, Structure, and Reactivity of New Tetranuclear Ru-Hbpp-Based
 Water-Oxidation Catalysts
;
_journal_name_full 'Inorganic Chemistry'
_journal_page_first 2771
_journal_page_last 2781
_journal_paper_doi 10.1021/ic101802y
_journal_volume 50
_journal_year 2011
_chemical_formula_sum 'C54 H47.65 Cl F12 N10 O1.32 P2 Ru2'
_chemical_formula_weight 1385.36
_space_group_IT_number 2
_symmetry_cell_setting triclinic
_symmetry_space_group_name_Hall '-P 1'
_symmetry_space_group_name_H-M 'P -1'
_atom_sites_solution_hydrogens geom
_atom_sites_solution_primary direct
_atom_sites_solution_secondary difmap
_audit_creation_method SHELXL-97
_cell_angle_alpha 98.898(2)
_cell_angle_beta 103.603(2)
_cell_angle_gamma 102.698(3)
_cell_formula_units_Z 4
_cell_length_a 14.6370(8)
_cell_length_b 19.5535(10)
_cell_length_c 20.3342(11)
_cell_measurement_reflns_used 8747
_cell_measurement_temperature 100(2)
_cell_measurement_theta_max 39.14
_cell_measurement_theta_min 2.82
_cell_volume 5385.9(5)
_computing_cell_refinement 'Bruker APEX2 v2009.1-0'
_computing_data_collection 'Bruker APEX2 v2009.1-0'
_computing_data_reduction 'Bruker SAINT V7.60A'
_computing_molecular_graphics 'Bruker SHELXTL'
_computing_publication_material 'Bruker SHELXTL'
_computing_structure_refinement 'SHELXS-97 (Sheldrick, 2008)'
_computing_structure_solution 'SHELXS-97 (Sheldrick, 2008)'
_diffrn_ambient_temperature 100(2)
_diffrn_detector_area_resol_mean 512
_diffrn_detector_type '4K CCD area detector APEX II'
_diffrn_measured_fraction_theta_full 0.940
_diffrn_measured_fraction_theta_max 0.820
_diffrn_measurement_device_type 'Kappa 4-axis goniometer bruker-nonius'
_diffrn_measurement_method
;
 Fullsphere data collection, phi and omega scans
;
_diffrn_measurement_specimen_support 'magnetic support whith 10 micron nylon fiber cryoloop'
_diffrn_radiation_monochromator 'Multilayer Montel 200 mirrors'
_diffrn_radiation_type MoK\a
_diffrn_radiation_wavelength 0.71073
_diffrn_reflns_av_R_equivalents 0.0279
_diffrn_reflns_av_sigmaI/netI 0.0400
_diffrn_reflns_limit_h_max 25
_diffrn_reflns_limit_h_min -25
_diffrn_reflns_limit_k_max 34
_diffrn_reflns_limit_k_min -34
_diffrn_reflns_limit_l_max 32
_diffrn_reflns_limit_l_min -36
_diffrn_reflns_number 110163
_diffrn_reflns_theta_full 25.00
_diffrn_reflns_theta_max 39.26
_diffrn_reflns_theta_min 2.82
_diffrn_source 'rotating anode X-ray tube'
_diffrn_source_current 70
_diffrn_source_power 50
_diffrn_source_size '3 mm x 0.3 mm fine focus'
_diffrn_source_type 'Bruker-Nonius FR 591'
_exptl_absorpt_coefficient_mu 0.764
_exptl_absorpt_correction_T_max 1.0
_exptl_absorpt_correction_T_min 0.96
_exptl_absorpt_correction_type empirical
_exptl_absorpt_process_details
; 
 SADABS Version 2008/1 Bruker-Nonius
 Blessing, Acta Cryst. (1995) A51 33-38
;
_exptl_crystal_colour metallic
_exptl_crystal_density_diffrn 1.709
_exptl_crystal_description plate
_exptl_crystal_F_000 2781
_exptl_crystal_size_max 0.08
_exptl_crystal_size_mid 0.08
_exptl_crystal_size_min 0.03
_refine_diff_density_max 1.851
_refine_diff_density_min -1.472
_refine_diff_density_rms 0.110
_refine_ls_extinction_method none
_refine_ls_goodness_of_fit_ref 1.027
_refine_ls_hydrogen_treatment noref
_refine_ls_matrix_type full
_refine_ls_number_parameters 1701
_refine_ls_number_reflns 52239
_refine_ls_number_restraints 370
_refine_ls_restrained_S_all 1.144
_refine_ls_R_factor_all 0.0577
_refine_ls_R_factor_gt 0.0385
_refine_ls_shift/su_max 0.015
_refine_ls_shift/su_mean 0.000
_refine_ls_structure_factor_coef Fsqd
_refine_ls_weighting_details 'calc w=1/[\s^2^(Fo^2^)+(0.0499P)^2^+4.3897P] where P=(Fo^2^+2Fc^2^)/3'
_refine_ls_weighting_scheme calc
_refine_ls_wR_factor_gt 0.0969
_refine_ls_wR_factor_ref 0.1105
_reflns_number_gt 40192
_reflns_number_total 52239
_reflns_threshold_expression >2sigma(I)
_cod_data_source_file ic101802y_si_002.cif
_cod_data_source_block lff1102_0m
_cod_depositor_comments
;
The following automatic conversions were performed:

data name '_diffrn_measurement_specimen_suppport' was replaced with
'_diffrn_measurement_specimen_support' as specified in the
replacement file 'data/replacement-values/replacement_tags.lst'.

Automatic conversion script
Id: cif_correct_tags 9268 2022-04-12 08:56:07Z antanas 
;
_cod_original_cell_volume 5385.8(5)
_cod_database_code 4324744

loop_
_symmetry_equiv_pos_as_xyz
'x, y, z'
'-x, -y, -z'

loop_
_atom_site_label
_atom_site_type_symbol
_atom_site_fract_x
_atom_site_fract_y
_atom_site_fract_z
_atom_site_U_iso_or_equiv
_atom_site_adp_type
_atom_site_occupancy
_atom_site_symmetry_multiplicity
_atom_site_calc_flag
_atom_site_refinement_flags
_atom_site_disorder_assembly
_atom_site_disorder_group
C1A C 0.85387(11) 0.30329(8) 0.89902(8) 0.0196(3) Uani 1 1 d . . .
H1AA H 0.8302 0.3391 0.8791 0.024 Uiso 1 1 calc R . .
Cl1A Cl 0.55740(3) 0.123441(18) 0.68074(2) 0.02008(7) Uani 1 1 d . A .
N1A N 0.80865(9) 0.23357(6) 0.86926(7) 0.0183(2) Uani 1 1 d . A .
Ru1A Ru 0.693270(8) 0.197593(5) 0.781241(6) 0.01564(2) Uani 1 1 d . A .
C2A C 0.93312(12) 0.32491(9) 0.95723(9) 0.0237(3) Uani 1 1 d . . .
H2AA H 0.9619 0.3745 0.9777 0.028 Uiso 1 1 calc R . .
N2A N 0.70994(9) 0.10724(6) 0.81053(7) 0.0169(2) Uani 1 1 d . . .
Ru2A Ru 0.549414(9) -0.001647(6) 0.694464(7) 0.01829(2) Uani 1 1 d . . .
C3A C 0.96989(13) 0.27276(9) 0.98524(9) 0.0256(3) Uani 1 1 d . . .
H3AA H 1.0253 0.2862 1.0246 0.031 Uiso 1 1 calc R . .
N3A N 0.66108(9) 0.03995(6) 0.78070(7) 0.0181(2) Uani 1 1 d . A .
C4A C 0.92478(13) 0.20089(9) 0.95509(10) 0.0264(3) Uani 1 1 d . A .
H4AA H 0.9500 0.1648 0.9732 0.032 Uiso 1 1 calc R . .
N4A N 0.57602(10) -0.09111(6) 0.72870(8) 0.0208(3) Uani 1 1 d . A .
C5A C 0.84328(12) 0.18179(8) 0.89870(9) 0.0218(3) Uani 1 1 d . . .
N5A N 0.59606(10) 0.22373(6) 0.83203(7) 0.0198(2) Uani 1 1 d . . .
C6A C 0.78164(19) 0.10970(10) 0.86681(14) 0.0162(5) Uani 0.6451(18) 1 d PDU A 1
C7A C 0.77954(17) 0.03857(11) 0.87351(12) 0.0181(5) Uani 0.6451(18) 1 d PDU A 1
C8A C 0.7011(2) -0.00326(13) 0.81684(15) 0.0188(6) Uani 0.6451(18) 1 d PDU A 1
C6' C 0.7943(4) 0.10699(16) 0.8576(3) 0.0173(10) Uani 0.3549(18) 1 d PD A 2
C7' C 0.7986(3) 0.03567(18) 0.8584(3) 0.0243(11) Uani 0.3549(18) 1 d PD A 2
C8' C 0.7109(4) -0.0058(2) 0.8093(3) 0.0210(12) Uani 0.3549(18) 1 d PD A 2
N6A N 0.67761(9) 0.28553(6) 0.74968(7) 0.0178(2) Uani 1 1 d . . .
N7A N 0.79115(9) 0.20816(7) 0.72329(7) 0.0191(2) Uani 1 1 d . . .
N8A N 0.62409(11) -0.02324(7) 0.62175(8) 0.0237(3) Uani 1 1 d . A .
C9A C 0.65466(12) -0.07954(8) 0.78517(9) 0.0222(3) Uani 1 1 d . . .
N9A N 0.44058(11) -0.04884(7) 0.61091(9) 0.0268(3) Uani 1 1 d . A .
C10A C 0.68184(13) -0.13659(8) 0.81012(10) 0.0254(3) Uani 1 1 d . A .
H10A H 0.7365 -0.1279 0.8493 0.030 Uiso 1 1 calc R . .
N10A N 0.43238(11) -0.00050(8) 0.73417(9) 0.0281(3) Uani 1 1 d . A .
C11A C 0.62854(15) -0.20611(8) 0.77722(11) 0.0301(4) Uani 1 1 d . . .
H11A H 0.6460 -0.2456 0.7939 0.036 Uiso 1 1 calc R A .
C12A C 0.54993(15) -0.21773(9) 0.72007(11) 0.0310(4) Uani 1 1 d . A .
H12A H 0.5131 -0.2652 0.6966 0.037 Uiso 1 1 calc R . .
C13A C 0.52542(13) -0.15917(8) 0.69723(10) 0.0247(3) Uani 1 1 d . . .
H13A H 0.4710 -0.1674 0.6580 0.030 Uiso 1 1 calc R A .
C14A C 0.84732(19) 0.01168(12) 0.92426(14) 0.0220(5) Uani 0.6451(18) 1 d P A 1
H14A H 0.8086 -0.0279 0.9395 0.026 Uiso 0.6451(18) 1 calc PR A 1
H14B H 0.8818 0.0509 0.9656 0.026 Uiso 0.6451(18) 1 calc PR A 1
C15A C 0.92221(18) -0.01510(13) 0.89456(15) 0.0231(5) Uani 0.6451(18) 1 d P A 1
C16A C 0.9573(2) 0.01522(18) 0.8445(2) 0.0386(7) Uani 0.6451(18) 1 d P A 1
H16A H 0.9330 0.0524 0.8278 0.046 Uiso 0.6451(18) 1 calc PR A 1
C17A C 1.0275(2) -0.0085(2) 0.8188(2) 0.0443(8) Uani 0.6451(18) 1 d P A 1
H17A H 1.0519 0.0129 0.7854 0.053 Uiso 0.6451(18) 1 calc PR A 1
C18A C 1.0617(2) -0.0632(2) 0.8421(2) 0.0430(9) Uani 0.6451(18) 1 d P A 1
H18A H 1.1106 -0.0790 0.8253 0.052 Uiso 0.6451(18) 1 calc PR A 1
C19A C 1.0250(2) -0.09485(19) 0.8896(2) 0.0395(8) Uani 0.6451(18) 1 d P A 1
H19A H 1.0474 -0.1334 0.9046 0.047 Uiso 0.6451(18) 1 calc PR A 1
C20A C 0.9556(2) -0.07104(16) 0.91581(17) 0.0296(6) Uani 0.6451(18) 1 d P A 1
H20A H 0.9308 -0.0934 0.9486 0.036 Uiso 0.6451(18) 1 calc PR A 1
C21A C 0.56399(13) 0.19383(8) 0.88036(9) 0.0254(3) Uani 1 1 d . A .
H21A H 0.5939 0.1598 0.8987 0.030 Uiso 1 1 calc R . .
C22A C 0.48901(14) 0.21074(9) 0.90452(10) 0.0309(4) Uani 1 1 d . . .
H22A H 0.4684 0.1890 0.9391 0.037 Uiso 1 1 calc R A .
C23A C 0.44479(13) 0.25972(9) 0.87752(11) 0.0302(4) Uani 1 1 d . A .
H23A H 0.3898 0.2693 0.8905 0.036 Uiso 1 1 calc R . .
C24A C 0.48163(12) 0.29471(8) 0.83127(10) 0.0260(3) Uani 1 1 d . . .
H24A H 0.4539 0.3301 0.8138 0.031 Uiso 1 1 calc R A .
C25A C 0.55927(11) 0.27766(7) 0.81068(9) 0.0206(3) Uani 1 1 d . A .
C26A C 0.60759(11) 0.31460(7) 0.76509(9) 0.0199(3) Uani 1 1 d . A .
C27A C 0.58966(13) 0.37362(8) 0.73937(10) 0.0259(3) Uani 1 1 d . . .
H27A H 0.5419 0.3954 0.7509 0.031 Uiso 1 1 calc R A .
C28A C 0.64339(14) 0.40015(9) 0.69623(10) 0.0285(4) Uani 1 1 d . A .
H28A H 0.6323 0.4406 0.6783 0.034 Uiso 1 1 calc R . .
C29A C 0.71295(14) 0.36803(9) 0.67918(10) 0.0256(3) Uani 1 1 d . . .
H29A H 0.7489 0.3857 0.6492 0.031 Uiso 1 1 calc R A .
C30A C 0.72883(12) 0.30970(8) 0.70673(8) 0.0203(3) Uani 1 1 d . A .
C31A C 0.79669(11) 0.26701(8) 0.69421(8) 0.0208(3) Uani 1 1 d . A .
C32A C 0.86281(13) 0.28344(10) 0.65621(10) 0.0270(3) Uani 1 1 d . . .
H32A H 0.8665 0.3246 0.6365 0.032 Uiso 1 1 calc R A .
C33A C 0.92322(13) 0.23958(11) 0.64725(10) 0.0307(4) Uani 1 1 d . A .
H33A H 0.9677 0.2499 0.6205 0.037 Uiso 1 1 calc R . .
C34A C 0.91840(12) 0.18071(10) 0.67737(10) 0.0275(3) Uani 1 1 d . . .
H34A H 0.9597 0.1502 0.6720 0.033 Uiso 1 1 calc R A .
C35A C 0.85211(11) 0.16704(9) 0.71552(9) 0.0224(3) Uani 1 1 d . A .
H35A H 0.8496 0.1271 0.7370 0.027 Uiso 1 1 calc R . .
C36A C 0.72048(14) -0.01120(10) 0.63170(11) 0.0310(4) Uani 1 1 d . . .
H36A H 0.7626 0.0119 0.6766 0.037 Uiso 1 1 calc R A .
C37A C 0.76149(17) -0.03103(13) 0.57908(13) 0.0426(5) Uani 1 1 d . A .
H37A H 0.8303 -0.0210 0.5878 0.051 Uiso 1 1 calc R . .
C38A C 0.7007(2) -0.06557(13) 0.51390(13) 0.0465(5) Uani 1 1 d . . .
H38A H 0.7272 -0.0792 0.4770 0.056 Uiso 1 1 calc R A .
C39A C 0.60221(19) -0.07988(12) 0.50327(11) 0.0402(5) Uani 1 1 d . A .
H39A H 0.5595 -0.1043 0.4589 0.048 Uiso 1 1 calc R . .
C40A C 0.56432(15) -0.05862(9) 0.55758(10) 0.0288(4) Uani 1 1 d . . .
C41A C 0.45963(15) -0.07283(9) 0.55096(11) 0.0307(4) Uani 1 1 d . A .
C42A C 0.3831(2) -0.10797(12) 0.49187(13) 0.0454(6) Uani 1 1 d . . .
H42A H 0.3954 -0.1255 0.4495 0.054 Uiso 1 1 calc R A .
C43A C 0.2889(2) -0.11655(15) 0.49662(16) 0.0572(8) Uani 1 1 d . A .
H43A H 0.2359 -0.1405 0.4569 0.069 Uiso 1 1 calc R . .
C44A C 0.27002(18) -0.09120(14) 0.55760(16) 0.0505(7) Uani 1 1 d . . .
H44A H 0.2048 -0.0971 0.5600 0.061 Uiso 1 1 calc R A .
C45A C 0.34795(14) -0.05683(10) 0.61552(13) 0.0352(5) Uani 1 1 d . A .
C46A C 0.34387(14) -0.02706(10) 0.68504(14) 0.0366(5) Uani 1 1 d . . .
C47A C 0.25815(17) -0.02366(15) 0.70236(19) 0.0563(8) Uani 1 1 d . A .
H47A H 0.1970 -0.0420 0.6682 0.068 Uiso 1 1 calc R . .
C48A C 0.26232(19) 0.00629(17) 0.7690(2) 0.0666(9) Uani 1 1 d . . .
H48A H 0.2042 0.0101 0.7806 0.080 Uiso 1 1 calc R A .
C49A C 0.35006(19) 0.03070(14) 0.81863(17) 0.0549(6) Uani 1 1 d . A .
H49A H 0.3534 0.0501 0.8652 0.066 Uiso 1 1 calc R . .
C50A C 0.43442(15) 0.02662(10) 0.79974(13) 0.0371(4) Uani 1 1 d . . .
H50A H 0.4955 0.0435 0.8342 0.044 Uiso 1 1 calc R A .
C1B C 0.48696(12) 0.74499(8) 0.88366(9) 0.0225(3) Uani 1 1 d . . .
H1BA H 0.5388 0.7383 0.9180 0.027 Uiso 1 1 calc R . .
N1B N 0.42314(9) 0.68672(6) 0.83864(7) 0.0175(2) Uani 1 1 d . . .
Ru1B Ru 0.430734(8) 0.582534(5) 0.835854(6) 0.01357(2) Uani 1 1 d . . .
C2B C 0.47990(14) 0.81450(9) 0.88179(11) 0.0294(4) Uani 1 1 d . . .
H2BA H 0.5259 0.8544 0.9145 0.035 Uiso 1 1 calc R . .
N2B N 0.31332(8) 0.57212(6) 0.75789(7) 0.0148(2) Uani 1 1 d . . .
Ru2B Ru 0.260169(7) 0.411952(5) 0.700753(6) 0.01319(2) Uani 1 1 d . . .
C3B C 0.40543(14) 0.82459(9) 0.83195(11) 0.0305(4) Uani 1 1 d . . .
H3BA H 0.3997 0.8717 0.8298 0.037 Uiso 1 1 calc R . .
N3B N 0.25018(8) 0.51366(6) 0.71609(6) 0.0142(2) Uani 1 1 d . . .
C4B C 0.33880(13) 0.76561(8) 0.78491(10) 0.0248(3) Uani 1 1 d . . .
H4BA H 0.2872 0.7720 0.7502 0.030 Uiso 1 1 calc R . .
N4B N 0.13704(9) 0.40818(6) 0.62450(7) 0.0163(2) Uani 1 1 d . . .
C5B C 0.34823(10) 0.69682(7) 0.78901(8) 0.0183(3) Uani 1 1 d . . .
N5B N 0.36229(9) 0.57328(6) 0.91327(7) 0.0178(2) Uani 1 1 d . . .
C6B C 0.28352(10) 0.63057(7) 0.74378(8) 0.0168(2) Uani 1 1 d . . .
N6B N 0.54351(9) 0.59567(6) 0.91562(7) 0.0157(2) Uani 1 1 d . . .
C7B C 0.19694(11) 0.60839(7) 0.68931(8) 0.0184(3) Uani 1 1 d . C .
N7B N 0.54291(9) 0.59841(6) 0.78951(7) 0.0158(2) Uani 1 1 d . . .
C8B C 0.17835(10) 0.53295(7) 0.67396(8) 0.0170(2) Uani 1 1 d . . .
N8B N 0.17739(8) 0.36544(6) 0.76002(7) 0.0159(2) Uani 1 1 d . . .
C9B C 0.10919(10) 0.47117(7) 0.62442(8) 0.0176(3) Uani 1 1 d . . .
N9B N 0.27719(9) 0.31377(6) 0.68589(7) 0.0158(2) Uani 1 1 d . . .
C10B C 0.02066(12) 0.47189(9) 0.58117(9) 0.0231(3) Uani 1 1 d . . .
H10B H 0.0009 0.5151 0.5831 0.028 Uiso 1 1 calc R . .
N10B N 0.33969(9) 0.41732(6) 0.62954(7) 0.0166(2) Uani 1 1 d . . .
C11B C -0.03870(13) 0.40942(10) 0.53532(10) 0.0265(4) Uani 1 1 d . . .
H11B H -0.1001 0.4090 0.5063 0.032 Uiso 1 1 calc R . .
C12B C -0.00715(13) 0.34735(9) 0.53233(10) 0.0258(3) Uani 1 1 d . . .
H12B H -0.0453 0.3045 0.4997 0.031 Uiso 1 1 calc R . .
C13B C 0.08010(11) 0.34877(8) 0.57721(8) 0.0203(3) Uani 1 1 d . . .
H13B H 0.1012 0.3061 0.5748 0.024 Uiso 1 1 calc R . .
C14B C 0.14276(13) 0.65537(8) 0.65409(10) 0.0256(3) Uani 1 1 d D . .
H14D H 0.1905 0.6919 0.6418 0.031 Uiso 1 1 calc R B 1
H14E H 0.0966 0.6253 0.6101 0.031 Uiso 1 1 calc R B 1
C15B C 0.08787(18) 0.69290(13) 0.69136(15) 0.0237(4) Uani 0.698(3) 1 d PU C 1
C16B C 0.0712(2) 0.75704(14) 0.67584(17) 0.0312(5) Uani 0.698(3) 1 d PU C 1
H16C H 0.0989 0.7775 0.6432 0.037 Uiso 0.698(3) 1 calc PR C 1
C17B C 0.0143(2) 0.79076(17) 0.7082(2) 0.0431(7) Uani 0.698(3) 1 d PU C 1
H17C H 0.0034 0.8345 0.6978 0.052 Uiso 0.698(3) 1 calc PR C 1
C18B C -0.0264(2) 0.7609(2) 0.7553(2) 0.0465(7) Uani 0.698(3) 1 d PU C 1
H18D H -0.0663 0.7837 0.7767 0.056 Uiso 0.698(3) 1 calc PR C 1
C19B C -0.0096(2) 0.69818(18) 0.7715(2) 0.0387(6) Uani 0.698(3) 1 d PU C 1
H19C H -0.0372 0.6780 0.8043 0.046 Uiso 0.698(3) 1 calc PR C 1
C20B C 0.0476(2) 0.66464(15) 0.73982(17) 0.0302(4) Uani 0.698(3) 1 d PU C 1
H20C H 0.0595 0.6216 0.7514 0.036 Uiso 0.698(3) 1 calc PR C 1
C15" C 0.0946(3) 0.6974(2) 0.7042(2) 0.0237(4) Uani 0.302(3) 1 d PGDU C 2
C16" C 0.0946(3) 0.7678(2) 0.7001(3) 0.0312(5) Uani 0.302(3) 1 d PGU C 2
H16" H 0.1239 0.7897 0.6689 0.037 Uiso 0.302(3) 1 calc PR C 2
C17" C 0.0517(4) 0.8060(2) 0.7418(3) 0.0431(7) Uani 0.302(3) 1 d PGU C 2
H17" H 0.0517 0.8541 0.7390 0.052 Uiso 0.302(3) 1 calc PR C 2
C18" C 0.0088(4) 0.7740(3) 0.7874(3) 0.0465(7) Uani 0.302(3) 1 d PGU C 2
H18" H -0.0205 0.8001 0.8159 0.056 Uiso 0.302(3) 1 calc PR C 2
C19" C 0.0088(4) 0.7036(3) 0.7915(3) 0.0387(6) Uani 0.302(3) 1 d PGU C 2
H19" H -0.0205 0.6817 0.8227 0.046 Uiso 0.302(3) 1 calc PR C 2
C20" C 0.0517(4) 0.6654(2) 0.7498(3) 0.0302(4) Uani 0.302(3) 1 d PGU C 2
H20" H 0.0517 0.6173 0.7526 0.036 Uiso 0.302(3) 1 calc PR C 2
C21B C 0.26667(11) 0.56321(9) 0.90836(9) 0.0227(3) Uani 1 1 d . . .
H21B H 0.2227 0.5592 0.8645 0.027 Uiso 1 1 calc R . .
C22B C 0.22984(12) 0.55849(10) 0.96498(10) 0.0283(3) Uani 1 1 d . . .
H22B H 0.1620 0.5518 0.9598 0.034 Uiso 1 1 calc R . .
C23B C 0.29278(13) 0.56369(10) 1.02873(10) 0.0287(3) Uani 1 1 d . . .
H23B H 0.2690 0.5605 1.0681 0.034 Uiso 1 1 calc R . .
C24B C 0.39152(12) 0.57366(9) 1.03462(9) 0.0236(3) Uani 1 1 d . . .
H24B H 0.4360 0.5769 1.0781 0.028 Uiso 1 1 calc R . .
C25B C 0.42483(11) 0.57886(7) 0.97650(8) 0.0184(3) Uani 1 1 d . . .
C26B C 0.52825(11) 0.59030(7) 0.97797(8) 0.0177(3) Uani 1 1 d . . .
C27B C 0.60571(12) 0.59523(8) 1.03427(9) 0.0219(3) Uani 1 1 d . . .
H27B H 0.5955 0.5914 1.0782 0.026 Uiso 1 1 calc R . .
C28B C 0.69878(13) 0.60587(9) 1.02550(9) 0.0235(3) Uani 1 1 d . . .
H28B H 0.7528 0.6098 1.0638 0.028 Uiso 1 1 calc R . .
C29B C 0.71333(12) 0.61079(9) 0.96103(9) 0.0223(3) Uani 1 1 d . . .
H29B H 0.7768 0.6179 0.9548 0.027 Uiso 1 1 calc R . .
C30B C 0.63369(10) 0.60517(7) 0.90643(8) 0.0172(2) Uani 1 1 d . . .
C31B C 0.63289(10) 0.60804(7) 0.83407(8) 0.0170(2) Uani 1 1 d . . .
C32B C 0.71669(11) 0.61966(8) 0.81185(9) 0.0217(3) Uani 1 1 d . . .
H32B H 0.7785 0.6259 0.8436 0.026 Uiso 1 1 calc R . .
C33B C 0.70936(12) 0.62205(9) 0.74297(9) 0.0244(3) Uani 1 1 d . . .
H33B H 0.7660 0.6301 0.7270 0.029 Uiso 1 1 calc R . .
C34B C 0.61832(12) 0.61247(8) 0.69807(9) 0.0229(3) Uani 1 1 d . . .
H34B H 0.6115 0.6138 0.6507 0.027 Uiso 1 1 calc R . .
C35B C 0.53716(11) 0.60089(7) 0.72284(8) 0.0184(3) Uani 1 1 d . . .
H35B H 0.4749 0.5944 0.6916 0.022 Uiso 1 1 calc R . .
C36B C 0.11903(10) 0.39308(8) 0.79250(8) 0.0195(3) Uani 1 1 d . . .
H36B H 0.1125 0.4397 0.7886 0.023 Uiso 1 1 calc R . .
C37B C 0.06811(11) 0.35610(9) 0.83142(9) 0.0235(3) Uani 1 1 d . . .
H37B H 0.0268 0.3769 0.8531 0.028 Uiso 1 1 calc R . .
C38B C 0.07807(12) 0.28889(9) 0.83838(9) 0.0256(3) Uani 1 1 d . . .
H38B H 0.0455 0.2635 0.8662 0.031 Uiso 1 1 calc R . .
C39B C 0.13621(12) 0.25880(8) 0.80435(9) 0.0230(3) Uani 1 1 d . . .
H39B H 0.1437 0.2124 0.8084 0.028 Uiso 1 1 calc R . .
C40B C 0.18353(10) 0.29720(7) 0.76425(8) 0.0181(3) Uani 1 1 d . . .
C41B C 0.24250(11) 0.26822(7) 0.72329(8) 0.0185(3) Uani 1 1 d . . .
C42B C 0.26392(13) 0.20231(8) 0.72034(10) 0.0255(3) Uani 1 1 d . . .
H42B H 0.2379 0.1694 0.7454 0.031 Uiso 1 1 calc R . .
C43B C 0.32405(13) 0.18516(8) 0.68020(10) 0.0277(3) Uani 1 1 d . . .
H43B H 0.3398 0.1404 0.6780 0.033 Uiso 1 1 calc R . .
C44B C 0.36103(12) 0.23342(8) 0.64333(9) 0.0239(3) Uani 1 1 d . . .
H44B H 0.4026 0.2223 0.6162 0.029 Uiso 1 1 calc R . .
C45B C 0.33619(11) 0.29837(7) 0.64686(8) 0.0186(3) Uani 1 1 d . . .
C46B C 0.36727(11) 0.35588(8) 0.61183(8) 0.0188(3) Uani 1 1 d . . .
C47B C 0.41636(12) 0.34880(9) 0.56149(9) 0.0252(3) Uani 1 1 d . . .
H47B H 0.4375 0.3068 0.5511 0.030 Uiso 1 1 calc R . .
C48B C 0.43428(12) 0.40360(10) 0.52645(9) 0.0269(3) Uani 1 1 d . . .
H48B H 0.4670 0.3993 0.4915 0.032 Uiso 1 1 calc R . .
C49B C 0.40382(12) 0.46446(9) 0.54321(9) 0.0256(3) Uani 1 1 d . . .
H49B H 0.4145 0.5023 0.5193 0.031 Uiso 1 1 calc R . .
C50B C 0.35748(11) 0.46975(8) 0.59525(8) 0.0204(3) Uani 1 1 d . . .
H50B H 0.3377 0.5121 0.6070 0.024 Uiso 1 1 calc R . .
Cl1B Cl 0.40563(2) 0.451979(16) 0.801818(18) 0.01517(5) Uani 1 1 d . . .
F1A F 0.56476(8) 0.35463(7) 0.41418(6) 0.0315(3) Uani 1 1 d . . .
P1A P 0.64909(3) 0.33045(2) 0.46405(3) 0.02492(9) Uani 1 1 d . . .
F2A F 0.73385(10) 0.30866(8) 0.51414(8) 0.0447(3) Uani 1 1 d . . .
F3A F 0.72880(8) 0.39430(6) 0.45155(7) 0.0324(3) Uani 1 1 d . . .
F4A F 0.65700(9) 0.27756(7) 0.39886(8) 0.0411(3) Uani 1 1 d . . .
F5A F 0.56847(10) 0.26798(8) 0.47572(9) 0.0498(4) Uani 1 1 d . . .
F6A F 0.64027(10) 0.38462(8) 0.52864(7) 0.0405(3) Uani 1 1 d . . .
F1B F 0.03846(14) 0.51897(9) 0.08483(8) 0.0563(5) Uani 1 1 d . D .
P1B P 0.08288(3) 0.49035(2) 0.15114(3) 0.02415(9) Uani 1 1 d . . .
F2B F 0.12559(9) 0.46248(7) 0.21815(7) 0.0377(3) Uani 1 1 d . D .
F3B F 0.1798(3) 0.5435(2) 0.1528(3) 0.0257(12) Uani 0.192(2) 1 d PDU D 1
F4B F 0.1014(3) 0.4334(3) 0.0897(3) 0.0386(16) Uani 0.192(2) 1 d PDU D 1
F5B F -0.0234(3) 0.4329(3) 0.1379(3) 0.0415(16) Uani 0.192(2) 1 d PDU D 1
F6B F 0.0580(3) 0.5433(3) 0.2035(3) 0.0358(13) Uani 0.192(2) 1 d PDU D 1
F3B' F 0.19311(12) 0.51853(12) 0.14856(11) 0.0535(6) Uani 0.808(2) 1 d PDU D 2
F4B' F 0.07598(14) 0.41529(9) 0.10551(10) 0.0456(5) Uani 0.808(2) 1 d PDU D 2
F5B' F -0.02471(11) 0.46320(11) 0.15687(11) 0.0475(5) Uani 0.808(2) 1 d PDU D 2
F6B' F 0.09372(15) 0.56742(9) 0.19873(11) 0.0519(6) Uani 0.808(2) 1 d PDU D 2
P1D P 0.04152(7) 0.13171(4) 0.51167(5) 0.0570(2) Uani 0.689(2) 1 d PDU E 1
F1D F -0.01870(14) 0.18542(9) 0.49041(13) 0.0771(7) Uani 0.689(2) 1 d PDU E 1
F2D F 0.10226(14) 0.07644(10) 0.53493(14) 0.0934(7) Uani 0.689(2) 1 d PDU E 1
F3D F 0.13636(13) 0.17774(13) 0.49748(13) 0.1047(9) Uani 0.689(2) 1 d PDU E 1
F4D F 0.08353(16) 0.17868(11) 0.58993(9) 0.0653(7) Uani 0.689(2) 1 d PDU E 1
F5D F -0.04785(12) 0.08613(12) 0.53166(12) 0.0702(7) Uani 0.689(2) 1 d PDU E 1
F6D F 0.0047(2) 0.08569(14) 0.43559(10) 0.1179(13) Uani 0.689(2) 1 d PDU E 1
P1D' P 0.05310(10) 0.13371(7) 0.50389(8) 0.0570(2) Uani 0.311(2) 1 d PDU E 2
F1D' F -0.00055(19) 0.18936(12) 0.47803(17) 0.0771(7) Uani 0.311(2) 1 d PDU E 2
F2D' F 0.10646(19) 0.07602(12) 0.53106(18) 0.0934(7) Uani 0.311(2) 1 d PDU E 2
F3D' F 0.15744(15) 0.19009(16) 0.52405(19) 0.1047(9) Uani 0.311(2) 1 d PDU E 2
F4D' F 0.0510(2) 0.16196(19) 0.58206(10) 0.0653(7) Uani 0.311(2) 1 d PDU E 2
F5D' F -0.04872(15) 0.07652(15) 0.48956(19) 0.0702(7) Uani 0.311(2) 1 d PDU E 2
F6D' F 0.0599(3) 0.1062(2) 0.42899(12) 0.1179(13) Uani 0.311(2) 1 d PDU E 2
O1SA O 0.68819(16) 0.14135(10) 0.01816(11) 0.0549(5) Uani 1 1 d . . .
C1SA C 0.6892(4) 0.07168(17) 0.0258(2) 0.0879(14) Uani 1 1 d . . .
H1SA H 0.6794 0.0648 0.0711 0.105 Uiso 1 1 calc R . .
H1SB H 0.7524 0.0627 0.0233 0.105 Uiso 1 1 calc R . .
C2SA C 0.6068(4) 0.0211(2) -0.0328(3) 0.1074(19) Uani 1 1 d . . .
H2SA H 0.6048 -0.0287 -0.0294 0.161 Uiso 1 1 calc R . .
H2SB H 0.6175 0.0285 -0.0773 0.161 Uiso 1 1 calc R . .
H2SC H 0.5448 0.0306 -0.0297 0.161 Uiso 1 1 calc R . .
C3SA C 0.7665(2) 0.19331(15) 0.06780(15) 0.0537(6) Uani 1 1 d . . .
H3SA H 0.8291 0.1873 0.0606 0.064 Uiso 1 1 calc R . .
H3SB H 0.7654 0.1868 0.1150 0.064 Uiso 1 1 calc R . .
C4SA C 0.7581(2) 0.26643(15) 0.06113(15) 0.0508(6) Uani 1 1 d . . .
H4SA H 0.8121 0.3023 0.0961 0.076 Uiso 1 1 calc R . .
H4SB H 0.6960 0.2721 0.0682 0.076 Uiso 1 1 calc R . .
H4SC H 0.7608 0.2731 0.0148 0.076 Uiso 1 1 calc R . .
C1SB C 0.2108(3) 0.2814(2) 0.41487(19) 0.0789(11) Uani 1 1 d . . .
H1SC H 0.1403 0.2564 0.3987 0.095 Uiso 1 1 calc R . .
H1SD H 0.2320 0.2899 0.4661 0.095 Uiso 1 1 calc R . .
O1SB O 0.22765(13) 0.34722(12) 0.39391(9) 0.0531(5) Uani 1 1 d . . .
C2SB C 0.2674(3) 0.23636(19) 0.3842(2) 0.0878(14) Uani 1 1 d . . .
H2SD H 0.2566 0.1903 0.3984 0.132 Uiso 1 1 calc R . .
H2SE H 0.3370 0.2614 0.4006 0.132 Uiso 1 1 calc R . .
H2SF H 0.2456 0.2279 0.3335 0.132 Uiso 1 1 calc R . .
C3SB C 0.17546(17) 0.3957(2) 0.42051(14) 0.0652(11) Uani 1 1 d . . .
H3SC H 0.1967 0.4072 0.4718 0.078 Uiso 1 1 calc R . .
H3SD H 0.1045 0.3723 0.4051 0.078 Uiso 1 1 calc R . .
C4SB C 0.1965(2) 0.46341(18) 0.39397(17) 0.0612(8) Uani 1 1 d . . .
H4SD H 0.1617 0.4962 0.4118 0.092 Uiso 1 1 calc R . .
H4SE H 0.1746 0.4517 0.3432 0.092 Uiso 1 1 calc R . .
H4SF H 0.2667 0.4864 0.4096 0.092 Uiso 1 1 calc R . .
P1C P 0.75677(7) 0.83721(5) 0.03308(5) 0.0239(2) Uani 0.497(2) 1 d PD F 1
F1C F 0.67025(14) 0.87264(13) 0.01876(14) 0.0461(8) Uani 0.497(2) 1 d PD F 1
F2C F 0.84463(16) 0.80043(16) 0.04889(16) 0.0775(14) Uani 0.497(2) 1 d PD F 1
F3C F 0.74944(19) 0.81722(15) -0.04732(9) 0.0488(9) Uani 0.497(2) 1 d PD F 1
F4C F 0.68220(19) 0.75976(10) 0.02200(15) 0.0628(11) Uani 0.497(2) 1 d PD F 1
F5C F 0.76350(17) 0.85262(12) 0.11332(8) 0.0299(5) Uani 0.497(2) 1 d PD F 1
F6C F 0.83200(19) 0.91143(11) 0.04253(14) 0.0583(10) Uani 0.497(2) 1 d PD F 1
P1C' P 0.76613(13) 0.82836(9) 0.01795(12) 0.0521(5) Uani 0.503(2) 1 d P F 2
F1C' F 0.6864(5) 0.8738(3) -0.0021(4) 0.150(3) Uani 0.503(2) 1 d P F 2
F2C' F 0.8389(2) 0.7862(2) 0.0425(2) 0.0556(11) Uani 0.503(2) 1 d P F 2
F3C' F 0.7502(5) 0.7955(4) -0.0617(2) 0.110(2) Uani 0.503(2) 1 d P F 2
F4C' F 0.6752(2) 0.76533(17) 0.01853(17) 0.0361(8) Uani 0.503(2) 1 d P F 2
F5C' F 0.7743(4) 0.8621(3) 0.0977(3) 0.105(2) Uani 0.503(2) 1 d P F 2
F6C' F 0.8505(5) 0.8940(3) 0.0194(4) 0.150(3) Uani 0.503(2) 1 d P F 2
C14' C 0.8888(4) 0.0087(3) 0.8836(4) 0.0363(14) Uani 0.3549(18) 1 d P A 2
H14C H 0.8698 -0.0392 0.8943 0.044 Uiso 0.3549(18) 1 calc PR A 2
H14F H 0.9346 0.0424 0.9258 0.044 Uiso 0.3549(18) 1 calc PR A 2
C15' C 0.9371(2) 0.00466(19) 0.82252(18) 0.046(2) Uani 0.3549(18) 1 d PG A 2
C16' C 0.9051(3) -0.05722(17) 0.7702(2) 0.0411(16) Uani 0.3549(18) 1 d PG A 2
H16' H 0.8607 -0.0985 0.7747 0.049 Uiso 0.3549(18) 1 calc PR A 2
C17' C 0.9380(3) -0.05866(19) 0.7114(2) 0.0432(16) Uani 0.3549(18) 1 d PG A 2
H17' H 0.9161 -0.1009 0.6757 0.052 Uiso 0.3549(18) 1 calc PR A 2
C18' C 1.0029(3) 0.0018(2) 0.7048(2) 0.0420(16) Uani 0.3549(18) 1 d PG A 2
H18' H 1.0254 0.0008 0.6646 0.050 Uiso 0.3549(18) 1 calc PR A 2
C19' C 1.0349(3) 0.0636(2) 0.7571(2) 0.0489(18) Uani 0.3549(18) 1 d PG A 2
H19' H 1.0793 0.1049 0.7526 0.059 Uiso 0.3549(18) 1 calc PR A 2
C20' C 1.0020(3) 0.06509(17) 0.8160(2) 0.0451(17) Uani 0.3549(18) 1 d PG A 2
H20' H 1.0239 0.1074 0.8517 0.054 Uiso 0.3549(18) 1 calc PR A 2
O1W O 1.0564(3) 0.04690(13) 0.66249(14) 0.0732(11) Uani 0.6451(18) 1 d PD A 1
H1W H 1.0722(9) 0.0600(11) 0.6278(5) 0.088 Uiso 0.6451(18) 1 d PD A 1
H2W H 1.036(4) -0.0007(3) 0.6390(8) 0.088 Uiso 0.6451(18) 1 d PD A 1

loop_
_atom_site_aniso_label
_atom_site_aniso_U_11
_atom_site_aniso_U_22
_atom_site_aniso_U_33
_atom_site_aniso_U_23
_atom_site_aniso_U_13
_atom_site_aniso_U_12
C1A 0.0205(5) 0.0170(5) 0.0192(6) 0.0027(4) 0.0048(5) 0.0024(4)
Cl1A 0.02098(13) 0.01629(11) 0.01953(16) 0.00321(10) -0.00185(13) 0.00652(10)
N1A 0.0205(5) 0.0147(4) 0.0178(5) 0.0028(4) 0.0038(4) 0.0031(4)
Ru1A 0.01694(4) 0.01342(3) 0.01570(5) 0.00326(3) 0.00218(4) 0.00482(3)
C2A 0.0241(6) 0.0213(6) 0.0200(7) 0.0009(5) 0.0046(6) -0.0011(5)
N2A 0.0188(5) 0.0130(4) 0.0167(5) 0.0025(3) 0.0016(4) 0.0039(3)
Ru2A 0.01769(4) 0.01423(4) 0.01975(5) 0.00277(3) -0.00098(4) 0.00507(3)
C3A 0.0229(7) 0.0254(6) 0.0204(7) 0.0037(5) -0.0014(6) -0.0013(5)
N3A 0.0207(5) 0.0133(4) 0.0178(5) 0.0025(4) 0.0009(4) 0.0050(4)
C4A 0.0253(7) 0.0224(6) 0.0247(8) 0.0072(5) -0.0030(6) 0.0018(5)
N4A 0.0224(5) 0.0146(4) 0.0230(6) 0.0030(4) 0.0022(5) 0.0055(4)
C5A 0.0225(6) 0.0179(5) 0.0195(7) 0.0047(5) -0.0023(6) 0.0023(5)
N5A 0.0219(5) 0.0156(4) 0.0220(6) 0.0033(4) 0.0058(5) 0.0058(4)
C6A 0.0187(8) 0.0154(7) 0.0146(9) 0.0042(6) 0.0039(8) 0.0046(6)
C7A 0.0189(8) 0.0169(7) 0.0180(10) 0.0061(6) 0.0023(8) 0.0050(6)
C8A 0.0198(9) 0.0163(8) 0.0198(10) 0.0060(7) 0.0020(8) 0.0058(7)
C6' 0.0168(17) 0.0179(16) 0.017(2) 0.0013(13) 0.0038(16) 0.0060(13)
C7' 0.029(2) 0.0186(15) 0.024(3) 0.0067(15) -0.002(2) 0.0107(15)
C8' 0.023(2) 0.0148(16) 0.020(3) 0.0028(15) -0.006(2) 0.0096(15)
N6A 0.0204(5) 0.0142(4) 0.0164(5) 0.0033(4) 0.0007(4) 0.0044(4)
N7A 0.0194(5) 0.0189(4) 0.0174(5) 0.0035(4) 0.0032(4) 0.0044(4)
N8A 0.0288(6) 0.0180(5) 0.0211(6) 0.0016(4) 0.0021(5) 0.0070(4)
C9A 0.0237(6) 0.0157(5) 0.0244(7) 0.0057(5) 0.0006(6) 0.0053(4)
N9A 0.0240(6) 0.0180(5) 0.0301(8) 0.0048(5) -0.0057(6) 0.0035(4)
C10A 0.0287(7) 0.0174(5) 0.0271(8) 0.0074(5) -0.0002(7) 0.0071(5)
N10A 0.0246(6) 0.0204(5) 0.0405(8) 0.0073(5) 0.0092(6) 0.0079(4)
C11A 0.0379(9) 0.0169(5) 0.0332(9) 0.0074(5) 0.0023(8) 0.0095(6)
C12A 0.0370(9) 0.0158(5) 0.0336(10) 0.0046(6) -0.0018(8) 0.0067(6)
C13A 0.0267(7) 0.0153(5) 0.0265(8) 0.0026(5) -0.0011(6) 0.0046(5)
C14A 0.0257(10) 0.0202(8) 0.0186(11) 0.0069(7) 0.0002(9) 0.0076(7)
C15A 0.0188(9) 0.0220(9) 0.0265(12) 0.0063(8) 0.0006(9) 0.0070(7)
C16A 0.0348(12) 0.0385(13) 0.0614(18) 0.0300(12) 0.0274(13) 0.0198(11)
C17A 0.0358(13) 0.0482(17) 0.062(2) 0.0238(14) 0.0268(14) 0.0150(12)
C18A 0.0270(12) 0.0461(16) 0.058(2) 0.0074(15) 0.0128(14) 0.0159(12)
C19A 0.0348(13) 0.0420(14) 0.047(2) 0.0113(13) 0.0070(14) 0.0253(11)
C20A 0.0316(12) 0.0331(11) 0.0278(13) 0.0112(10) 0.0041(11) 0.0170(10)
C21A 0.0318(7) 0.0219(6) 0.0275(7) 0.0082(5) 0.0131(6) 0.0103(5)
C22A 0.0395(8) 0.0248(6) 0.0345(8) 0.0057(6) 0.0203(7) 0.0107(6)
C23A 0.0321(7) 0.0249(6) 0.0365(9) 0.0007(6) 0.0153(7) 0.0113(6)
C24A 0.0250(6) 0.0200(5) 0.0324(8) 0.0010(5) 0.0064(6) 0.0094(5)
C25A 0.0220(6) 0.0158(5) 0.0220(7) 0.0016(4) 0.0028(5) 0.0064(4)
C26A 0.0211(6) 0.0153(5) 0.0202(7) 0.0025(4) -0.0009(5) 0.0067(4)
C27A 0.0280(7) 0.0198(5) 0.0281(8) 0.0066(5) -0.0002(7) 0.0105(5)
C28A 0.0326(8) 0.0223(6) 0.0291(9) 0.0122(5) -0.0003(7) 0.0094(6)
C29A 0.0299(7) 0.0223(6) 0.0222(7) 0.0106(5) 0.0002(6) 0.0055(5)
C30A 0.0219(6) 0.0191(5) 0.0166(6) 0.0048(4) 0.0000(5) 0.0036(5)
C31A 0.0204(6) 0.0216(5) 0.0178(6) 0.0058(5) 0.0017(5) 0.0032(5)
C32A 0.0241(7) 0.0314(7) 0.0240(7) 0.0106(6) 0.0054(6) 0.0027(6)
C33A 0.0246(7) 0.0382(8) 0.0285(8) 0.0080(7) 0.0096(6) 0.0040(6)
C34A 0.0221(6) 0.0323(7) 0.0273(8) 0.0039(6) 0.0076(6) 0.0066(6)
C35A 0.0215(6) 0.0234(6) 0.0214(7) 0.0034(5) 0.0047(5) 0.0068(5)
C36A 0.0295(7) 0.0292(7) 0.0333(9) 0.0017(6) 0.0087(7) 0.0094(6)
C37A 0.0441(10) 0.0420(10) 0.0461(12) 0.0042(9) 0.0198(9) 0.0165(8)
C38A 0.0644(13) 0.0453(11) 0.0366(11) 0.0035(9) 0.0227(10) 0.0230(10)
C39A 0.0619(13) 0.0345(8) 0.0231(9) 0.0010(7) 0.0073(9) 0.0192(9)
C40A 0.0413(9) 0.0198(6) 0.0204(8) 0.0020(5) -0.0001(7) 0.0092(6)
C41A 0.0368(9) 0.0195(6) 0.0245(9) 0.0022(6) -0.0092(8) 0.0056(6)
C42A 0.0550(14) 0.0325(9) 0.0287(11) 0.0013(8) -0.0167(11) 0.0056(9)
C43A 0.0465(13) 0.0455(13) 0.0498(16) 0.0058(11) -0.0259(12) -0.0031(11)
C44A 0.0264(9) 0.0453(12) 0.0619(17) 0.0140(12) -0.0141(11) -0.0003(9)
C45A 0.0208(7) 0.0278(7) 0.0482(12) 0.0119(8) -0.0061(8) 0.0034(6)
C46A 0.0213(7) 0.0287(7) 0.0591(13) 0.0128(8) 0.0064(8) 0.0083(6)
C47A 0.0242(8) 0.0505(13) 0.094(2) 0.0157(14) 0.0133(12) 0.0125(9)
C48A 0.0442(11) 0.0550(14) 0.112(2) 0.0125(15) 0.0425(13) 0.0186(11)
C49A 0.0543(11) 0.0426(11) 0.0784(16) 0.0050(11) 0.0408(11) 0.0160(9)
C50A 0.0383(8) 0.0264(7) 0.0487(11) 0.0031(7) 0.0203(8) 0.0079(7)
C1B 0.0214(6) 0.0181(5) 0.0221(7) -0.0005(5) 0.0004(6) 0.0029(5)
N1B 0.0169(4) 0.0143(4) 0.0187(5) 0.0017(4) 0.0021(4) 0.0031(3)
Ru1B 0.01290(4) 0.01407(3) 0.01254(4) 0.00237(3) 0.00120(3) 0.00409(3)
C2B 0.0305(8) 0.0168(6) 0.0321(9) -0.0015(6) -0.0003(7) 0.0029(5)
N2B 0.0140(4) 0.0138(4) 0.0148(5) 0.0025(3) 0.0006(4) 0.0040(3)
Ru2B 0.01321(4) 0.01312(3) 0.01291(4) 0.00325(3) 0.00236(3) 0.00390(3)
C3B 0.0319(8) 0.0151(5) 0.0394(10) 0.0017(6) 0.0036(8) 0.0053(5)
N3B 0.0133(4) 0.0134(4) 0.0135(5) 0.0026(3) -0.0004(4) 0.0032(3)
C4B 0.0265(7) 0.0158(5) 0.0289(8) 0.0042(5) 0.0017(6) 0.0062(5)
N4B 0.0154(4) 0.0154(4) 0.0157(5) 0.0032(3) 0.0016(4) 0.0021(3)
C5B 0.0177(5) 0.0142(4) 0.0213(6) 0.0036(4) 0.0026(5) 0.0044(4)
N5B 0.0173(4) 0.0179(4) 0.0173(5) 0.0022(4) 0.0044(4) 0.0046(4)
C6B 0.0171(5) 0.0151(4) 0.0172(6) 0.0042(4) 0.0013(5) 0.0059(4)
N6B 0.0159(4) 0.0169(4) 0.0134(5) 0.0039(3) 0.0013(4) 0.0047(3)
C7B 0.0176(5) 0.0171(5) 0.0201(6) 0.0055(4) 0.0015(5) 0.0064(4)
N7B 0.0160(4) 0.0158(4) 0.0158(5) 0.0046(3) 0.0029(4) 0.0052(3)
C8B 0.0152(5) 0.0159(4) 0.0176(6) 0.0038(4) 0.0002(5) 0.0040(4)
N8B 0.0145(4) 0.0171(4) 0.0160(5) 0.0045(4) 0.0029(4) 0.0051(3)
C9B 0.0157(5) 0.0178(5) 0.0168(6) 0.0046(4) 0.0000(5) 0.0036(4)
N9B 0.0169(4) 0.0147(4) 0.0155(5) 0.0034(3) 0.0032(4) 0.0048(3)
C10B 0.0188(6) 0.0223(6) 0.0238(8) 0.0055(5) -0.0020(6) 0.0047(5)
N10B 0.0156(4) 0.0180(4) 0.0153(5) 0.0035(4) 0.0032(4) 0.0037(4)
C11B 0.0186(6) 0.0287(7) 0.0246(8) 0.0059(6) -0.0041(6) 0.0018(5)
C12B 0.0237(7) 0.0225(6) 0.0227(8) 0.0033(5) -0.0014(6) -0.0014(5)
C13B 0.0192(6) 0.0179(5) 0.0184(6) 0.0023(4) 0.0007(5) 0.0004(4)
C14B 0.0256(7) 0.0210(5) 0.0278(8) 0.0080(5) -0.0019(7) 0.0092(5)
C15B 0.0181(6) 0.0192(5) 0.0300(10) 0.0039(6) -0.0018(7) 0.0075(5)
C16B 0.0323(10) 0.0244(7) 0.0354(13) 0.0072(8) -0.0004(9) 0.0142(7)
C17B 0.0442(12) 0.0345(9) 0.0521(16) 0.0068(10) 0.0041(11) 0.0256(9)
C18B 0.0401(11) 0.0478(12) 0.0540(16) -0.0001(11) 0.0134(11) 0.0241(10)
C19B 0.0303(9) 0.0406(10) 0.0473(14) 0.0073(10) 0.0133(9) 0.0123(8)
C20B 0.0271(7) 0.0263(6) 0.0376(10) 0.0082(7) 0.0075(7) 0.0090(6)
C15" 0.0181(6) 0.0192(5) 0.0300(10) 0.0039(6) -0.0018(7) 0.0075(5)
C16" 0.0323(10) 0.0244(7) 0.0354(13) 0.0072(8) -0.0004(9) 0.0142(7)
C17" 0.0442(12) 0.0345(9) 0.0521(16) 0.0068(10) 0.0041(11) 0.0256(9)
C18" 0.0401(11) 0.0478(12) 0.0540(16) -0.0001(11) 0.0134(11) 0.0241(10)
C19" 0.0303(9) 0.0406(10) 0.0473(14) 0.0073(10) 0.0133(9) 0.0123(8)
C20" 0.0271(7) 0.0263(6) 0.0376(10) 0.0082(7) 0.0075(7) 0.0090(6)
C21B 0.0185(5) 0.0252(6) 0.0236(7) 0.0026(5) 0.0065(5) 0.0057(5)
C22B 0.0239(6) 0.0307(7) 0.0309(8) 0.0021(6) 0.0132(6) 0.0055(6)
C23B 0.0330(7) 0.0291(7) 0.0268(7) 0.0038(6) 0.0170(6) 0.0061(6)
C24B 0.0292(7) 0.0230(6) 0.0175(6) 0.0024(5) 0.0085(5) 0.0040(5)
C25B 0.0207(5) 0.0173(5) 0.0158(6) 0.0018(4) 0.0050(5) 0.0036(4)
C26B 0.0218(5) 0.0161(5) 0.0135(6) 0.0024(4) 0.0028(5) 0.0046(4)
C27B 0.0274(7) 0.0210(5) 0.0154(6) 0.0042(5) 0.0017(6) 0.0070(5)
C28B 0.0231(6) 0.0256(6) 0.0179(7) 0.0059(5) -0.0036(6) 0.0076(5)
C29B 0.0184(6) 0.0245(6) 0.0220(7) 0.0064(5) 0.0006(5) 0.0061(5)
C30B 0.0152(5) 0.0173(5) 0.0172(6) 0.0039(4) 0.0008(5) 0.0047(4)
C31B 0.0157(5) 0.0173(5) 0.0183(6) 0.0055(4) 0.0030(5) 0.0058(4)
C32B 0.0173(5) 0.0255(6) 0.0248(7) 0.0090(5) 0.0061(5) 0.0082(5)
C33B 0.0220(6) 0.0282(6) 0.0277(7) 0.0102(5) 0.0109(6) 0.0091(5)
C34B 0.0267(6) 0.0243(6) 0.0204(6) 0.0080(5) 0.0099(5) 0.0068(5)
C35B 0.0198(5) 0.0192(5) 0.0160(6) 0.0053(4) 0.0035(5) 0.0054(4)
C36B 0.0168(5) 0.0229(5) 0.0207(6) 0.0060(5) 0.0060(5) 0.0072(4)
C37B 0.0183(5) 0.0308(7) 0.0235(7) 0.0079(5) 0.0081(5) 0.0070(5)
C38B 0.0226(6) 0.0320(7) 0.0258(7) 0.0122(5) 0.0101(6) 0.0068(5)
C39B 0.0239(6) 0.0239(6) 0.0245(7) 0.0125(5) 0.0076(6) 0.0072(5)
C40B 0.0178(5) 0.0179(5) 0.0194(6) 0.0061(4) 0.0050(5) 0.0053(4)
C41B 0.0185(5) 0.0166(5) 0.0208(6) 0.0059(4) 0.0045(5) 0.0054(4)
C42B 0.0291(7) 0.0176(5) 0.0331(8) 0.0088(5) 0.0104(6) 0.0087(5)
C43B 0.0319(7) 0.0178(5) 0.0364(9) 0.0054(5) 0.0111(7) 0.0114(5)
C44B 0.0268(6) 0.0200(5) 0.0269(7) 0.0025(5) 0.0094(6) 0.0102(5)
C45B 0.0194(5) 0.0180(5) 0.0187(6) 0.0026(4) 0.0054(5) 0.0068(4)
C46B 0.0184(5) 0.0200(5) 0.0173(6) 0.0026(4) 0.0050(5) 0.0050(4)
C47B 0.0245(6) 0.0290(7) 0.0247(7) 0.0039(5) 0.0121(5) 0.0082(5)
C48B 0.0245(6) 0.0344(7) 0.0244(7) 0.0075(6) 0.0124(6) 0.0061(6)
C49B 0.0231(6) 0.0301(7) 0.0238(7) 0.0095(5) 0.0094(6) 0.0022(5)
C50B 0.0199(5) 0.0201(5) 0.0202(6) 0.0068(4) 0.0052(5) 0.0022(4)
Cl1B 0.01577(11) 0.01539(10) 0.01431(13) 0.00381(9) 0.00172(10) 0.00635(9)
F1A 0.0270(5) 0.0408(6) 0.0243(5) 0.0061(4) -0.0011(4) 0.0138(4)
P1A 0.02065(17) 0.02646(17) 0.0254(2) 0.00783(15) 0.00124(16) 0.00585(14)
F2A 0.0348(6) 0.0469(6) 0.0507(9) 0.0206(6) -0.0041(6) 0.0176(5)
F3A 0.0265(5) 0.0306(5) 0.0369(6) 0.0083(4) 0.0068(5) 0.0026(4)
F4A 0.0301(5) 0.0357(6) 0.0484(8) -0.0080(5) 0.0048(5) 0.0087(5)
F5A 0.0370(6) 0.0462(7) 0.0676(9) 0.0292(6) 0.0148(6) 0.0022(6)
F6A 0.0396(6) 0.0584(8) 0.0224(6) 0.0047(5) 0.0048(5) 0.0179(6)
F1B 0.0769(11) 0.0512(8) 0.0333(8) 0.0205(6) -0.0061(8) 0.0172(8)
P1B 0.02344(17) 0.02382(16) 0.0248(2) 0.00695(14) 0.00327(16) 0.00818(14)
F2B 0.0330(6) 0.0443(6) 0.0368(7) 0.0213(5) 0.0019(5) 0.0123(5)
F3B 0.0205(19) 0.025(2) 0.023(2) 0.0050(16) -0.0004(17) -0.0043(16)
F4B 0.039(2) 0.040(2) 0.035(3) 0.000(2) 0.003(2) 0.021(2)
F5B 0.032(2) 0.043(3) 0.048(3) 0.021(2) 0.007(2) 0.004(2)
F6B 0.042(2) 0.040(2) 0.033(2) 0.0025(19) 0.0154(19) 0.0243(19)
F3B' 0.0361(8) 0.0736(13) 0.0524(10) 0.0267(10) 0.0176(8) 0.0030(9)
F4B' 0.0507(9) 0.0392(8) 0.0347(9) -0.0106(7) -0.0095(8) 0.0231(7)
F5B' 0.0203(6) 0.0582(11) 0.0598(12) 0.0110(9) 0.0046(7) 0.0103(7)
F6B' 0.0567(11) 0.0269(7) 0.0535(12) -0.0061(7) -0.0161(9) 0.0176(7)
P1D 0.0564(4) 0.0293(3) 0.0880(6) -0.0004(3) 0.0376(4) 0.0072(3)
F1D 0.0846(14) 0.0527(9) 0.0853(15) 0.0056(10) 0.0033(12) 0.0293(10)
F2D 0.0846(11) 0.0632(10) 0.1516(18) 0.0246(11) 0.0501(12) 0.0398(9)
F3D 0.0972(15) 0.0999(16) 0.1239(19) 0.0475(14) 0.0492(14) 0.0048(13)
F4D 0.0472(12) 0.0559(11) 0.0804(14) 0.0044(10) 0.0007(11) 0.0144(10)
F5D 0.0533(10) 0.0721(13) 0.0811(16) 0.0174(13) 0.0234(12) 0.0033(10)
F6D 0.146(2) 0.0962(18) 0.1066(19) -0.0114(15) 0.0498(18) 0.0295(18)
P1D' 0.0564(4) 0.0293(3) 0.0880(6) -0.0004(3) 0.0376(4) 0.0072(3)
F1D' 0.0846(14) 0.0527(9) 0.0853(15) 0.0056(10) 0.0033(12) 0.0293(10)
F2D' 0.0846(11) 0.0632(10) 0.1516(18) 0.0246(11) 0.0501(12) 0.0398(9)
F3D' 0.0972(15) 0.0999(16) 0.1239(19) 0.0475(14) 0.0492(14) 0.0048(13)
F4D' 0.0472(12) 0.0559(11) 0.0804(14) 0.0044(10) 0.0007(11) 0.0144(10)
F5D' 0.0533(10) 0.0721(13) 0.0811(16) 0.0174(13) 0.0234(12) 0.0033(10)
F6D' 0.146(2) 0.0962(18) 0.1066(19) -0.0114(15) 0.0498(18) 0.0295(18)
O1SA 0.0829(12) 0.0437(8) 0.0495(10) 0.0186(7) 0.0218(10) 0.0305(8)
C1SA 0.158(4) 0.0430(13) 0.066(2) 0.0174(13) 0.022(2) 0.0383(19)
C2SA 0.158(5) 0.0444(17) 0.098(3) 0.010(2) 0.009(3) 0.015(2)
C3SA 0.0715(14) 0.0508(12) 0.0547(14) 0.0167(10) 0.0333(12) 0.0283(11)
C4SA 0.0555(12) 0.0520(12) 0.0567(14) 0.0187(11) 0.0258(11) 0.0225(10)
C1SB 0.0599(17) 0.098(2) 0.0592(17) 0.0423(16) 0.0034(15) -0.0211(17)
O1SB 0.0465(8) 0.0721(12) 0.0344(8) 0.0135(8) 0.0164(7) -0.0039(9)
C2SB 0.105(3) 0.0550(17) 0.081(3) 0.0319(17) -0.003(2) -0.006(2)
C3SB 0.0247(9) 0.122(3) 0.0296(11) -0.0064(14) 0.0062(8) -0.0037(13)
C4SB 0.0430(12) 0.0731(18) 0.0573(16) -0.0152(14) 0.0154(12) 0.0136(12)
P1C 0.0240(4) 0.0276(4) 0.0216(4) 0.0121(3) 0.0060(3) 0.0054(3)
F1C 0.0445(15) 0.0565(17) 0.0374(16) 0.0165(13) -0.0003(14) 0.0221(13)
F2C 0.084(2) 0.133(3) 0.048(2) 0.027(2) 0.0277(19) 0.079(2)
F3C 0.0515(16) 0.072(2) 0.0172(12) 0.0139(12) 0.0078(12) 0.0031(16)
F4C 0.097(2) 0.0254(12) 0.086(2) 0.0233(13) 0.0583(19) 0.0134(14)
F5C 0.0364(12) 0.0320(10) 0.0224(10) 0.0113(8) 0.0050(9) 0.0112(9)
F6C 0.0577(18) 0.0536(17) 0.0465(16) 0.0225(13) 0.0081(15) -0.0210(15)
P1C' 0.0375(7) 0.0413(7) 0.0686(12) 0.0228(7) -0.0075(8) 0.0086(6)
F1C' 0.125(4) 0.054(2) 0.211(7) 0.047(3) -0.084(5) 0.028(3)
F2C' 0.0246(13) 0.083(2) 0.063(3) 0.0363(19) 0.0020(16) 0.0187(15)
F3C' 0.117(4) 0.143(5) 0.044(2) 0.050(3) 0.003(3) -0.018(4)
F4C' 0.0218(11) 0.0386(14) 0.0382(18) -0.0021(13) 0.0003(13) 0.0048(10)
F5C' 0.087(4) 0.071(3) 0.118(5) -0.030(3) -0.004(3) 0.010(3)
F6C' 0.105(4) 0.109(4) 0.178(6) 0.073(4) -0.015(4) -0.056(3)
C14' 0.033(2) 0.027(2) 0.040(3) -0.003(2) -0.006(2) 0.0133(19)
C15' 0.036(3) 0.039(3) 0.059(5) -0.002(3) 0.000(3) 0.021(3)
C16' 0.037(3) 0.024(2) 0.050(4) -0.006(2) -0.004(3) 0.009(2)
C17' 0.041(3) 0.034(3) 0.045(4) -0.006(2) 0.001(3) 0.012(2)
C18' 0.034(2) 0.036(2) 0.049(4) -0.006(2) 0.004(3) 0.015(2)
C19' 0.033(3) 0.037(3) 0.069(5) -0.008(3) 0.014(3) 0.006(2)
C20' 0.032(2) 0.031(2) 0.062(4) -0.012(3) 0.010(3) 0.004(2)
O1W 0.084(2) 0.084(2) 0.064(2) 0.0267(18) 0.0256(19) 0.036(2)

loop_
_atom_type_symbol
_atom_type_description
_atom_type_scat_dispersion_real
_atom_type_scat_dispersion_imag
_atom_type_scat_source
C C 0.0033 0.0016 'International Tables Vol C Tables 4.2.6.8 and 6.1.1.4'
H H 0.0000 0.0000 'International Tables Vol C Tables 4.2.6.8 and 6.1.1.4'
N N 0.0061 0.0033 'International Tables Vol C Tables 4.2.6.8 and 6.1.1.4'
F F 0.0171 0.0103 'International Tables Vol C Tables 4.2.6.8 and 6.1.1.4'
P P 0.1023 0.0942 'International Tables Vol C Tables 4.2.6.8 and 6.1.1.4'
Cl Cl 0.1484 0.1585 'International Tables Vol C Tables 4.2.6.8 and 6.1.1.4'
Ru Ru -1.2594 0.8363 'International Tables Vol C Tables 4.2.6.8 and 6.1.1.4'
O O 0.0106 0.0060 'International Tables Vol C Tables 4.2.6.8 and 6.1.1.4'

loop_
_geom_angle_atom_site_label_1
_geom_angle_atom_site_label_2
_geom_angle_atom_site_label_3
_geom_angle
N1A C1A C2A 122.88(15)
Ru1A Cl1A Ru2A 103.772(15)
C1A N1A C5A 118.27(13)
C1A N1A Ru1A 124.98(11)
C5A N1A Ru1A 116.73(9)
N6A Ru1A N2A 178.24(5)
N6A Ru1A N5A 79.67(5)
N2A Ru1A N5A 101.85(5)
N6A Ru1A N1A 104.10(5)
N2A Ru1A N1A 76.76(5)
N5A Ru1A N1A 93.13(5)
N6A Ru1A N7A 79.47(6)
N2A Ru1A N7A 99.07(5)
N5A Ru1A N7A 158.87(5)
N1A Ru1A N7A 88.73(5)
N6A Ru1A Cl1A 90.68(4)
N2A Ru1A Cl1A 88.43(4)
N5A Ru1A Cl1A 90.67(4)
N1A Ru1A Cl1A 165.17(4)
N7A Ru1A Cl1A 92.87(4)
C1A C2A C3A 118.69(14)
N3A N2A C6A 110.33(14)
N3A N2A C6' 108.28(16)
C6A N2A C6' 12.6(3)
N3A N2A Ru1A 129.35(11)
C6A N2A Ru1A 120.28(11)
C6' N2A Ru1A 120.54(15)
N9A Ru2A N3A 176.16(6)
N9A Ru2A N4A 99.46(6)
N3A Ru2A N4A 76.70(5)
N9A Ru2A N10A 79.54(7)
N3A Ru2A N10A 100.85(6)
N4A Ru2A N10A 95.16(6)
N9A Ru2A N8A 78.80(7)
N3A Ru2A N8A 100.69(6)
N4A Ru2A N8A 87.42(6)
N10A Ru2A N8A 158.32(6)
N9A Ru2A Cl1A 96.38(4)
N3A Ru2A Cl1A 87.45(4)
N4A Ru2A Cl1A 164.12(4)
N10A Ru2A Cl1A 88.76(4)
N8A Ru2A Cl1A 94.61(4)
C4A C3A C2A 119.20(16)
N2A N3A C8A 108.43(14)
N2A N3A C8' 109.43(18)
C8A N3A C8' 9.9(4)
N2A N3A Ru2A 130.99(11)
C8A N3A Ru2A 120.52(11)
C8' N3A Ru2A 118.35(17)
C5A C4A C3A 120.03(17)
C13A N4A C9A 118.61(14)
C13A N4A Ru2A 124.59(12)
C9A N4A Ru2A 116.68(9)
C4A C5A N1A 120.81(14)
C4A C5A C6A 126.45(18)
N1A C5A C6A 112.62(16)
C4A C5A C6' 125.0(2)
N1A C5A C6' 113.5(2)
C6A C5A C6' 11.6(3)
C21A N5A C25A 118.41(14)
C21A N5A Ru1A 128.49(11)
C25A N5A Ru1A 113.07(11)
N2A C6A C7A 108.34(17)
N2A C6A C5A 113.08(18)
C7A C6A C5A 138.3(2)
C8A C7A C6A 103.3(2)
C8A C7A C14A 126.9(2)
C6A C7A C14A 129.7(2)
N3A C8A C7A 109.63(19)
N3A C8A C9A 112.24(18)
C7A C8A C9A 138.1(2)
N2A C6' C7' 110.1(3)
N2A C6' C5A 108.8(3)
C7' C6' C5A 140.1(4)
C8' C7' C6' 103.3(3)
C8' C7' C14' 125.1(4)
C6' C7' C14' 128.1(4)
N3A C8' C7' 108.8(3)
N3A C8' C9A 111.5(3)
C7' C8' C9A 139.3(4)
C26A N6A C30A 122.18(14)
C26A N6A Ru1A 118.39(11)
C30A N6A Ru1A 118.96(11)
C35A N7A C31A 118.88(14)
C35A N7A Ru1A 127.16(11)
C31A N7A Ru1A 113.80(11)
C36A N8A C40A 117.99(17)
C36A N8A Ru2A 128.23(13)
C40A N8A Ru2A 113.61(13)
N4A C9A C10A 121.14(13)
N4A C9A C8' 114.1(2)
C10A C9A C8' 124.3(3)
N4A C9A C8A 113.54(17)
C10A C9A C8A 125.24(18)
C8' C9A C8A 9.4(4)
C41A N9A C45A 121.82(18)
C41A N9A Ru2A 119.52(13)
C45A N9A Ru2A 118.65(15)
C11A C10A C9A 119.31(17)
C50A N10A C46A 118.77(18)
C50A N10A Ru2A 127.67(13)
C46A N10A Ru2A 113.42(15)
C12A C11A C10A 119.51(17)
C11A C12A C13A 119.11(15)
N4A C13A C12A 122.30(17)
C7A C14A C15A 113.0(2)
C20A C15A C16A 118.7(3)
C20A C15A C14A 120.3(3)
C16A C15A C14A 121.0(3)
C17A C16A C15A 120.5(3)
C18A C17A C16A 119.9(4)
C19A C18A C17A 119.8(3)
C18A C19A C20A 120.6(3)
C15A C20A C19A 120.4(3)
N5A C21A C22A 122.53(17)
C23A C22A C21A 118.89(18)
C22A C23A C24A 119.11(17)
C23A C24A C25A 119.54(17)
N5A C25A C24A 120.93(16)
N5A C25A C26A 115.22(14)
C24A C25A C26A 123.84(15)
N6A C26A C27A 119.98(16)
N6A C26A C25A 112.43(14)
C27A C26A C25A 127.58(16)
C26A C27A C28A 118.45(17)
C29A C28A C27A 120.68(16)
C30A C29A C28A 118.66(17)
N6A C30A C29A 119.97(16)
N6A C30A C31A 112.50(14)
C29A C30A C31A 127.52(16)
N7A C31A C32A 120.71(16)
N7A C31A C30A 115.09(14)
C32A C31A C30A 124.20(16)
C33A C32A C31A 119.66(17)
C34A C33A C32A 119.55(17)
C33A C34A C35A 118.67(18)
N7A C35A C34A 122.49(17)
N8A C36A C37A 122.73(19)
C38A C37A C36A 119.0(2)
C39A C38A C37A 119.0(2)
C38A C39A C40A 119.9(2)
N8A C40A C39A 121.3(2)
N8A C40A C41A 115.26(17)
C39A C40A C41A 123.48(18)
N9A C41A C42A 120.0(2)
N9A C41A C40A 112.77(16)
C42A C41A C40A 127.2(2)
C43A C42A C41A 118.2(3)
C44A C43A C42A 121.5(2)
C43A C44A C45A 118.8(2)
N9A C45A C44A 119.7(2)
N9A C45A C46A 112.86(17)
C44A C45A C46A 127.5(2)
N10A C46A C47A 120.4(2)
N10A C46A C45A 115.31(18)
C47A C46A C45A 124.3(2)
C48A C47A C46A 119.8(3)
C49A C48A C47A 120.0(2)
C48A C49A C50A 118.8(3)
N10A C50A C49A 122.1(2)
N1B C1B C2B 122.56(16)
C1B N1B C5B 118.36(13)
C1B N1B Ru1B 125.04(12)
C5B N1B Ru1B 116.58(9)
N6B Ru1B N2B 177.11(5)
N6B Ru1B N1B 101.35(5)
N2B Ru1B N1B 76.84(5)
N6B Ru1B N5B 79.63(5)
N2B Ru1B N5B 98.13(5)
N1B Ru1B N5B 92.21(5)
N6B Ru1B N7B 79.26(5)
N2B Ru1B N7B 102.94(5)
N1B Ru1B N7B 91.12(5)
N5B Ru1B N7B 158.88(5)
N6B Ru1B Cl1B 94.29(4)
N2B Ru1B Cl1B 87.62(3)
N1B Ru1B Cl1B 164.18(4)
N5B Ru1B Cl1B 92.95(3)
N7B Ru1B Cl1B 89.44(3)
C3B C2B C1B 119.07(15)
N3B N2B C6B 109.09(12)
N3B N2B Ru1B 130.17(10)
C6B N2B Ru1B 120.60(9)
N9B Ru2B N3B 177.03(5)
N9B Ru2B N10B 79.33(5)
N3B Ru2B N10B 98.52(5)
N9B Ru2B N4B 105.61(5)
N3B Ru2B N4B 76.33(5)
N10B Ru2B N4B 89.74(5)
N9B Ru2B N8B 79.06(5)
N3B Ru2B N8B 103.23(5)
N10B Ru2B N8B 157.93(5)
N4B Ru2B N8B 91.79(5)
N9B Ru2B Cl1B 90.70(4)
N3B Ru2B Cl1B 87.39(3)
N10B Ru2B Cl1B 94.07(4)
N4B Ru2B Cl1B 163.67(3)
N8B Ru2B Cl1B 90.62(4)
C2B C3B C4B 119.59(16)
N2B N3B C8B 109.01(11)
N2B N3B Ru2B 129.27(10)
C8B N3B Ru2B 121.04(9)
C3B C4B C5B 119.42(17)
C13B N4B C9B 118.12(13)
C13B N4B Ru2B 125.21(11)
C9B N4B Ru2B 116.60(9)
N1B C5B C4B 121.00(13)
N1B C5B C6B 113.73(12)
C4B C5B C6B 125.26(15)
C21B N5B C25B 118.32(14)
C21B N5B Ru1B 128.23(12)
C25B N5B Ru1B 113.44(10)
N2B C6B C7B 109.29(11)
N2B C6B C5B 112.18(13)
C7B C6B C5B 138.52(14)
C30B N6B C26B 121.41(13)
C30B N6B Ru1B 119.62(10)
C26B N6B Ru1B 118.83(10)
C6B C7B C8B 103.32(13)
C6B C7B C14B 127.15(13)
C8B C7B C14B 129.42(14)
C35B N7B C31B 118.19(13)
C35B N7B Ru1B 128.12(10)
C31B N7B Ru1B 113.69(10)
N3B C8B C7B 109.29(12)
N3B C8B C9B 111.58(12)
C7B C8B C9B 139.01(15)
C36B N8B C40B 118.07(13)
C36B N8B Ru2B 128.45(10)
C40B N8B Ru2B 113.47(9)
N4B C9B C10B 120.82(13)
N4B C9B C8B 113.96(13)
C10B C9B C8B 125.19(14)
C41B N9B C45B 121.80(13)
C41B N9B Ru2B 118.96(10)
C45B N9B Ru2B 118.42(10)
C11B C10B C9B 119.80(16)
C50B N10B C46B 118.66(13)
C50B N10B Ru2B 127.28(11)
C46B N10B Ru2B 113.68(10)
C10B C11B C12B 119.04(17)
C13B C12B C11B 119.11(15)
N4B C13B C12B 122.86(15)
C15B C14B C7B 118.36(19)
C15B C14B C15" 7.9(2)
C7B C14B C15" 111.9(2)
C20B C15B C16B 118.8(3)
C20B C15B C14B 121.5(2)
C16B C15B C14B 119.7(3)
C17B C16B C15B 119.9(3)
C18B C17B C16B 120.2(3)
C19B C18B C17B 120.3(3)
C18B C19B C20B 119.7(3)
C19B C20B C15B 121.0(3)
C16" C15" C20" 120.0
C16" C15" C14B 118.0(3)
C20" C15" C14B 122.0(3)
C17" C16" C15" 120.0
C16" C17" C18" 120.0
C17" C18" C19" 120.0
C20" C19" C18" 120.0
C19" C20" C15" 120.0
N5B C21B C22B 122.54(16)
C23B C22B C21B 119.20(16)
C22B C23B C24B 119.00(16)
C23B C24B C25B 119.54(16)
N5B C25B C24B 121.39(14)
N5B C25B C26B 115.26(13)
C24B C25B C26B 123.35(15)
N6B C26B C27B 120.17(14)
N6B C26B C25B 112.75(13)
C27B C26B C25B 127.08(15)
C26B C27B C28B 118.80(16)
C27B C28B C29B 120.43(16)
C30B C29B C28B 118.57(15)
N6B C30B C29B 120.62(15)
N6B C30B C31B 112.15(13)
C29B C30B C31B 127.23(14)
N7B C31B C32B 121.50(14)
N7B C31B C30B 115.20(12)
C32B C31B C30B 123.29(14)
C33B C32B C31B 119.50(15)
C34B C33B C32B 118.88(15)
C33B C34B C35B 119.29(15)
N7B C35B C34B 122.64(14)
N8B C36B C37B 122.51(15)
C38B C37B C36B 119.31(15)
C37B C38B C39B 119.20(15)
C38B C39B C40B 119.28(15)
N8B C40B C39B 121.51(14)
N8B C40B C41B 115.28(13)
C39B C40B C41B 123.21(14)
N9B C41B C42B 120.14(14)
N9B C41B C40B 112.60(13)
C42B C41B C40B 127.26(15)
C41B C42B C43B 119.02(16)
C44B C43B C42B 120.05(15)
C43B C44B C45B 118.94(15)
N9B C45B C44B 120.01(14)
N9B C45B C46B 112.86(13)
C44B C45B C46B 127.14(14)
N10B C46B C47B 121.19(15)
N10B C46B C45B 115.08(13)
C47B C46B C45B 123.64(14)
C48B C47B C46B 119.41(16)
C49B C48B C47B 119.03(16)
C48B C49B C50B 119.31(16)
N10B C50B C49B 122.34(15)
Ru1B Cl1B Ru2B 104.563(13)
F5A P1A F2A 91.31(8)
F5A P1A F4A 90.27(8)
F2A P1A F4A 90.87(8)
F5A P1A F6A 90.20(9)
F2A P1A F6A 90.17(8)
F4A P1A F6A 178.85(9)
F5A P1A F3A 178.80(8)
F2A P1A F3A 89.86(7)
F4A P1A F3A 89.99(7)
F6A P1A F3A 89.52(7)
F5A P1A F1A 89.82(8)
F2A P1A F1A 178.54(8)
F4A P1A F1A 90.06(7)
F6A P1A F1A 88.89(7)
F3A P1A F1A 89.01(7)
F6B P1B F3B 94.2(2)
F6B P1B F4B' 157.2(2)
F3B P1B F4B' 107.86(19)
F6B P1B F5B' 67.30(19)
F3B P1B F5B' 159.0(2)
F4B' P1B F5B' 91.84(10)
F6B P1B F2B 82.9(3)
F3B P1B F2B 96.6(2)
F4B' P1B F2B 88.59(9)
F5B' P1B F2B 90.97(10)
F6B P1B F1B 96.0(3)
F3B P1B F1B 84.0(2)
F4B' P1B F1B 92.32(10)
F5B' P1B F1B 88.07(11)
F2B P1B F1B 178.70(10)
F6B P1B F3B' 111.2(2)
F3B P1B F3B' 20.61(19)
F4B' P1B F3B' 89.37(11)
F5B' P1B F3B' 177.78(11)
F2B P1B F3B' 87.19(10)
F1B P1B F3B' 93.75(11)
F6B P1B F6B' 24.01(19)
F3B P1B F6B' 70.65(19)
F4B' P1B F6B' 178.13(10)
F5B' P1B F6B' 89.79(11)
F2B P1B F6B' 90.46(9)
F1B P1B F6B' 88.66(10)
F3B' P1B F6B' 88.97(11)
F6B P1B F5B 90.5(2)
F3B P1B F5B 172.2(3)
F4B' P1B F5B 68.3(2)
F5B' P1B F5B 23.55(19)
F2B P1B F5B 90.1(2)
F1B P1B F5B 89.3(2)
F3B' P1B F5B 157.6(2)
F6B' P1B F5B 113.3(2)
F6B P1B F4B 175.1(3)
F3B P1B F4B 87.9(2)
F4B' P1B F4B 22.5(2)
F5B' P1B F4B 109.80(17)
F2B P1B F4B 101.3(2)
F1B P1B F4B 79.8(2)
F3B' P1B F4B 71.82(18)
F6B' P1B F4B 156.7(2)
F5B P1B F4B 86.9(2)
F1D P1D F6D 90.84(14)
F1D P1D F5D 90.09(12)
F6D P1D F5D 91.54(13)
F1D P1D F3D 92.56(12)
F6D P1D F3D 92.00(14)
F5D P1D F3D 175.54(13)
F1D P1D F2D 178.69(15)
F6D P1D F2D 90.00(14)
F5D P1D F2D 88.88(12)
F3D P1D F2D 88.42(12)
F1D P1D F4D 90.78(12)
F6D P1D F4D 177.78(15)
F5D P1D F4D 89.98(12)
F3D P1D F4D 86.40(12)
F2D P1D F4D 88.42(12)
F1D' P1D' F6D' 90.83(17)
F1D' P1D' F5D' 90.23(15)
F6D' P1D' F5D' 91.58(17)
F1D' P1D' F3D' 92.43(15)
F6D' P1D' F3D' 91.81(17)
F5D' P1D' F3D' 175.66(19)
F1D' P1D' F2D' 178.87(18)
F6D' P1D' F2D' 89.85(17)
F5D' P1D' F2D' 88.85(14)
F3D' P1D' F2D' 88.45(15)
F1D' P1D' F4D' 90.94(16)
F6D' P1D' F4D' 177.51(18)
F5D' P1D' F4D' 90.16(16)
F3D' P1D' F4D' 86.37(15)
F2D' P1D' F4D' 88.41(16)
C1SA O1SA C3SA 111.6(3)
O1SA C1SA C2SA 106.7(3)
O1SA C3SA C4SA 109.7(2)
O1SB C1SB C2SB 108.4(3)
C1SB O1SB C3SB 113.3(3)
O1SB C3SB C4SB 109.1(2)
F1C P1C F6C 90.73(14)
F1C P1C F5C 89.79(13)
F6C P1C F5C 91.09(12)
F1C P1C F3C 92.02(14)
F6C P1C F3C 91.46(13)
F5C P1C F3C 176.86(14)
F1C P1C F2C 178.93(17)
F6C P1C F2C 89.87(15)
F5C P1C F2C 89.32(14)
F3C P1C F2C 88.85(15)
F1C P1C F4C 90.96(13)
F6C P1C F4C 177.87(16)
F5C P1C F4C 90.22(12)
F3C P1C F4C 87.18(13)
F2C P1C F4C 88.46(14)
F2C' P1C' F6C' 91.2(3)
F2C' P1C' F3C' 93.4(3)
F6C' P1C' F3C' 92.8(4)
F2C' P1C' F4C' 92.3(2)
F6C' P1C' F4C' 175.6(4)
F3C' P1C' F4C' 89.6(2)
F2C' P1C' F5C' 90.0(3)
F6C' P1C' F5C' 89.3(4)
F3C' P1C' F5C' 175.9(4)
F4C' P1C' F5C' 88.1(3)
F2C' P1C' F1C' 175.2(4)
F6C' P1C' F1C' 90.5(4)
F3C' P1C' F1C' 91.0(4)
F4C' P1C' F1C' 85.7(3)
F5C' P1C' F1C' 85.5(4)
C7' C14' C15' 105.6(5)
C16' C15' C20' 120.0
C16' C15' C14' 119.1(3)
C20' C15' C14' 120.4(3)
C15' C16' C17' 120.0
C18' C17' C16' 120.0
C19' C18' C17' 120.0
C20' C19' C18' 120.0
C19' C20' C15' 120.0

loop_
_geom_bond_atom_site_label_1
_geom_bond_atom_site_label_2
_geom_bond_distance
C1A N1A 1.3499(18)
C1A C2A 1.382(2)
Cl1A Ru1A 2.4775(4)
Cl1A Ru2A 2.4850(4)
N1A C5A 1.382(2)
N1A Ru1A 2.0535(13)
Ru1A N6A 1.9663(13)
Ru1A N2A 1.9956(13)
Ru1A N5A 2.0494(14)
Ru1A N7A 2.0550(13)
C2A C3A 1.389(3)
N2A N3A 1.3213(16)
N2A C6A 1.345(3)
N2A C6' 1.374(5)
Ru2A N9A 1.9676(15)
Ru2A N3A 2.0085(13)
Ru2A N4A 2.0603(14)
Ru2A N10A 2.0612(16)
Ru2A N8A 2.0807(16)
C3A C4A 1.386(2)
N3A C8A 1.343(3)
N3A C8' 1.386(6)
C4A C5A 1.380(2)
N4A C13A 1.3452(19)
N4A C9A 1.370(2)
C5A C6A 1.451(2)
C5A C6' 1.494(4)
N5A C21A 1.342(2)
N5A C25A 1.368(2)
C6A C7A 1.413(3)
C7A C8A 1.410(3)
C7A C14A 1.497(4)
C8A C9A 1.467(3)
C6' C7' 1.412(3)
C7' C8' 1.410(3)
C7' C14' 1.535(7)
C8' C9A 1.437(4)
N6A C26A 1.350(2)
N6A C30A 1.352(2)
N7A C35A 1.345(2)
N7A C31A 1.368(2)
N8A C36A 1.339(2)
N8A C40A 1.365(2)
C9A C10A 1.391(2)
N9A C41A 1.351(3)
N9A C45A 1.357(3)
C10A C11A 1.382(2)
N10A C50A 1.347(3)
N10A C46A 1.371(3)
C11A C12A 1.379(3)
C12A C13A 1.386(3)
C14A C15A 1.519(4)
C15A C20A 1.380(4)
C15A C16A 1.397(5)
C16A C17A 1.389(5)
C17A C18A 1.378(6)
C18A C19A 1.374(6)
C19A C20A 1.386(5)
C21A C22A 1.385(3)
C22A C23A 1.381(3)
C23A C24A 1.385(3)
C24A C25A 1.387(2)
C25A C26A 1.474(2)
C26A C27A 1.389(2)
C27A C28A 1.394(3)
C28A C29A 1.390(3)
C29A C30A 1.386(2)
C30A C31A 1.472(2)
C31A C32A 1.389(2)
C32A C33A 1.383(3)
C33A C34A 1.381(3)
C34A C35A 1.385(2)
C36A C37A 1.390(3)
C37A C38A 1.381(3)
C38A C39A 1.365(4)
C39A C40A 1.395(3)
C40A C41A 1.466(3)
C41A C42A 1.394(3)
C42A C43A 1.380(4)
C43A C44A 1.375(5)
C44A C45A 1.388(3)
C45A C46A 1.463(4)
C46A C47A 1.393(3)
C47A C48A 1.372(5)
C48A C49A 1.367(4)
C49A C50A 1.391(3)
C1B N1B 1.3476(18)
C1B C2B 1.391(2)
N1B C5B 1.377(2)
N1B Ru1B 2.0574(12)
Ru1B N6B 1.9613(13)
Ru1B N2B 1.9932(12)
Ru1B N5B 2.0650(13)
Ru1B N7B 2.0674(12)
Ru1B Cl1B 2.4601(3)
C2B C3B 1.375(3)
N2B N3B 1.3224(15)
N2B C6B 1.3569(19)
Ru2B N9B 1.9763(12)
Ru2B N3B 2.0078(11)
Ru2B N10B 2.0612(13)
Ru2B N4B 2.0614(13)
Ru2B N8B 2.0710(12)
Ru2B Cl1B 2.4659(4)
C3B C4B 1.386(2)
N3B C8B 1.353(2)
C4B C5B 1.395(2)
N4B C13B 1.3494(18)
N4B C9B 1.380(2)
C5B C6B 1.4503(19)
N5B C21B 1.347(2)
N5B C25B 1.365(2)
C6B C7B 1.404(2)
N6B C30B 1.3530(19)
N6B C26B 1.354(2)
C7B C8B 1.4103(19)
C7B C14B 1.497(2)
N7B C35B 1.348(2)
N7B C31B 1.3668(19)
C8B C9B 1.4509(19)
N8B C36B 1.3475(19)
N8B C40B 1.3714(19)
C9B C10B 1.389(2)
N9B C41B 1.3498(19)
N9B C45B 1.3524(19)
C10B C11B 1.384(2)
N10B C50B 1.340(2)
N10B C46B 1.372(2)
C11B C12B 1.388(3)
C12B C13B 1.376(2)
C14B C15B 1.460(3)
C14B C15" 1.595(3)
C15B C20B 1.387(4)
C15B C16B 1.397(4)
C16B C17B 1.388(5)
C17B C18B 1.380(6)
C18B C19B 1.375(5)
C19B C20B 1.382(4)
C15" C16" 1.3900
C15" C20" 1.3900
C16" C17" 1.3900
C17" C18" 1.3900
C18" C19" 1.3900
C19" C20" 1.3900
C21B C22B 1.388(2)
C22B C23B 1.377(3)
C23B C24B 1.389(2)
C24B C25B 1.390(2)
C25B C26B 1.473(2)
C26B C27B 1.383(2)
C27B C28B 1.390(2)
C28B C29B 1.391(3)
C29B C30B 1.379(2)
C30B C31B 1.478(2)
C31B C32B 1.389(2)
C32B C33B 1.388(2)
C33B C34B 1.382(2)
C34B C35B 1.384(2)
C36B C37B 1.386(2)
C37B C38B 1.379(3)
C38B C39B 1.386(2)
C39B C40B 1.391(2)
C40B C41B 1.472(2)
C41B C42B 1.388(2)
C42B C43B 1.392(3)
C43B C44B 1.390(3)
C44B C45B 1.392(2)
C45B C46B 1.468(2)
C46B C47B 1.389(2)
C47B C48B 1.387(3)
C48B C49B 1.382(3)
C49B C50B 1.388(2)
F1A P1A 1.6100(13)
P1A F5A 1.5901(14)
P1A F2A 1.5907(15)
P1A F4A 1.5940(14)
P1A F6A 1.6041(14)
P1A F3A 1.6070(12)
F1B P1B 1.5921(17)
P1B F6B 1.532(4)
P1B F3B 1.553(4)
P1B F4B' 1.5795(16)
P1B F5B' 1.5853(16)
P1B F2B 1.5885(14)
P1B F3B' 1.6023(17)
P1B F6B' 1.6137(17)
P1B F5B 1.642(4)
P1B F4B 1.654(4)
P1D F1D 1.5604(18)
P1D F6D 1.5676(18)
P1D F5D 1.5876(17)
P1D F3D 1.5937(18)
P1D F2D 1.6015(19)
P1D F4D 1.6104(17)
P1D' F1D' 1.561(2)
P1D' F6D' 1.568(2)
P1D' F5D' 1.5871(19)
P1D' F3D' 1.5941(19)
P1D' F2D' 1.602(2)
P1D' F4D' 1.6097(19)
O1SA C1SA 1.398(4)
O1SA C3SA 1.411(3)
C1SA C2SA 1.513(6)
C3SA C4SA 1.485(4)
C1SB O1SB 1.406(4)
C1SB C2SB 1.498(6)
O1SB C3SB 1.458(4)
C3SB C4SB 1.504(5)
P1C F1C 1.563(2)
P1C F6C 1.5708(19)
P1C F5C 1.5879(17)
P1C F3C 1.5934(17)
P1C F2C 1.599(2)
P1C F4C 1.6086(18)
P1C' F2C' 1.525(4)
P1C' F6C' 1.565(6)
P1C' F3C' 1.590(6)
P1C' F4C' 1.607(3)
P1C' F5C' 1.620(7)
P1C' F1C' 1.631(6)
C14' C15' 1.567(8)
C15' C16' 1.3900
C15' C20' 1.3900
C16' C17' 1.3900
C17' C18' 1.3900
C18' C19' 1.3900
C19' C20' 1.3900

loop_
_geom_torsion_atom_site_label_1
_geom_torsion_atom_site_label_2
_geom_torsion_atom_site_label_3
_geom_torsion_atom_site_label_4
_geom_torsion
C2A C1A N1A C5A 0.2(2)
C2A C1A N1A Ru1A -178.11(12)
C1A N1A Ru1A N6A 5.36(14)
C5A N1A Ru1A N6A -173.01(12)
C1A N1A Ru1A N2A -176.21(14)
C5A N1A Ru1A N2A 5.42(12)
C1A N1A Ru1A N5A -74.77(13)
C5A N1A Ru1A N5A 106.87(12)
C1A N1A Ru1A N7A 84.17(13)
C5A N1A Ru1A N7A -94.20(12)
C1A N1A Ru1A Cl1A -179.39(10)
C5A N1A Ru1A Cl1A 2.2(2)
Ru2A Cl1A Ru1A N6A 178.15(4)
Ru2A Cl1A Ru1A N2A -0.33(4)
Ru2A Cl1A Ru1A N5A -102.17(4)
Ru2A Cl1A Ru1A N1A 2.76(15)
Ru2A Cl1A Ru1A N7A 98.67(4)
N1A C1A C2A C3A 2.0(3)
N6A Ru1A N2A N3A -59.0(17)
N5A Ru1A N2A N3A 90.87(14)
N1A Ru1A N2A N3A -178.68(14)
N7A Ru1A N2A N3A -92.15(13)
Cl1A Ru1A N2A N3A 0.51(13)
N6A Ru1A N2A C6A 118.3(17)
N5A Ru1A N2A C6A -91.83(17)
N1A Ru1A N2A C6A -1.37(17)
N7A Ru1A N2A C6A 85.16(17)
Cl1A Ru1A N2A C6A 177.82(17)
N6A Ru1A N2A C6' 103.7(17)
N5A Ru1A N2A C6' -106.5(3)
N1A Ru1A N2A C6' -16.0(3)
N7A Ru1A N2A C6' 70.5(3)
Cl1A Ru1A N2A C6' 163.2(3)
Ru1A Cl1A Ru2A N9A -179.54(5)
Ru1A Cl1A Ru2A N3A 0.21(4)
Ru1A Cl1A Ru2A N4A -3.53(16)
Ru1A Cl1A Ru2A N10A 101.13(5)
Ru1A Cl1A Ru2A N8A -100.32(4)
C1A C2A C3A C4A -1.5(3)
C6A N2A N3A C8A -0.7(3)
C6' N2A N3A C8A 12.5(3)
Ru1A N2A N3A C8A 176.79(18)
C6A N2A N3A C8' -11.2(4)
C6' N2A N3A C8' 2.0(4)
Ru1A N2A N3A C8' 166.4(3)
C6A N2A N3A Ru2A -178.00(16)
C6' N2A N3A Ru2A -164.8(3)
Ru1A N2A N3A Ru2A -0.5(2)
N9A Ru2A N3A N2A 176.3(9)
N4A Ru2A N3A N2A 179.03(15)
N10A Ru2A N3A N2A -88.17(14)
N8A Ru2A N3A N2A 94.30(14)
Cl1A Ru2A N3A N2A 0.08(13)
N9A Ru2A N3A C8A -0.7(10)
N4A Ru2A N3A C8A 2.04(19)
N10A Ru2A N3A C8A 94.8(2)
N8A Ru2A N3A C8A -82.7(2)
Cl1A Ru2A N3A C8A -176.9(2)
N9A Ru2A N3A C8' 10.4(11)
N4A Ru2A N3A C8' 13.2(4)
N10A Ru2A N3A C8' 106.0(4)
N8A Ru2A N3A C8' -71.6(4)
Cl1A Ru2A N3A C8' -165.8(4)
C2A C3A C4A C5A -1.2(3)
N9A Ru2A N4A C13A -0.82(16)
N3A Ru2A N4A C13A 179.36(16)
N10A Ru2A N4A C13A 79.41(15)
N8A Ru2A N4A C13A -79.01(15)
Cl1A Ru2A N4A C13A -176.80(11)
N9A Ru2A N4A C9A 175.16(13)
N3A Ru2A N4A C9A -4.65(12)
N10A Ru2A N4A C9A -104.61(13)
N8A Ru2A N4A C9A 96.97(13)
Cl1A Ru2A N4A C9A -0.8(3)
C3A C4A C5A N1A 3.5(3)
C3A C4A C5A C6A -172.2(2)
C3A C4A C5A C6' 173.7(3)
C1A N1A C5A C4A -3.0(2)
Ru1A N1A C5A C4A 175.48(14)
C1A N1A C5A C6A 173.23(18)
Ru1A N1A C5A C6A -8.3(2)
C1A N1A C5A C6' -174.2(3)
Ru1A N1A C5A C6' 4.3(3)
N6A Ru1A N5A C21A -171.96(14)
N2A Ru1A N5A C21A 8.93(15)
N1A Ru1A N5A C21A -68.19(14)
N7A Ru1A N5A C21A -162.78(14)
Cl1A Ru1A N5A C21A 97.47(14)
N6A Ru1A N5A C25A 9.94(10)
N2A Ru1A N5A C25A -169.16(10)
N1A Ru1A N5A C25A 113.72(10)
N7A Ru1A N5A C25A 19.1(2)
Cl1A Ru1A N5A C25A -80.62(10)
N3A N2A C6A C7A 0.6(3)
C6' N2A C6A C7A -82.3(7)
Ru1A N2A C6A C7A -177.21(15)
N3A N2A C6A C5A 175.16(18)
C6' N2A C6A C5A 92.3(8)
Ru1A N2A C6A C5A -2.6(3)
C4A C5A C6A N2A -177.09(19)
N1A C5A C6A N2A 6.9(3)
C6' C5A C6A N2A -90.1(12)
C4A C5A C6A C7A -4.8(5)
N1A C5A C6A C7A 179.2(3)
C6' C5A C6A C7A 82.2(12)
N2A C6A C7A C8A -0.2(3)
C5A C6A C7A C8A -172.7(3)
N2A C6A C7A C14A 175.5(2)
C5A C6A C7A C14A 3.0(6)
N2A N3A C8A C7A 0.6(3)
C8' N3A C8A C7A 98.1(10)
Ru2A N3A C8A C7A 178.21(17)
N2A N3A C8A C9A -176.91(19)
C8' N3A C8A C9A -79.4(10)
Ru2A N3A C8A C9A 0.7(3)
C6A C7A C8A N3A -0.3(3)
C14A C7A C8A N3A -176.1(2)
C6A C7A C8A C9A 176.3(4)
C14A C7A C8A C9A 0.4(6)
N3A N2A C6' C7' -0.9(5)
C6A N2A C6' C7' 100.6(9)
Ru1A N2A C6' C7' -166.8(3)
N3A N2A C6' C5A -172.1(3)
C6A N2A C6' C5A -70.6(7)
Ru1A N2A C6' C5A 21.9(5)
C4A C5A C6' N2A 173.4(2)
N1A C5A C6' N2A -15.8(4)
C6A C5A C6' N2A 72.1(11)
C4A C5A C6' C7' 6.3(9)
N1A C5A C6' C7' 177.1(6)
C6A C5A C6' C7' -95.0(15)
N2A C6' C7' C8' -0.6(6)
C5A C6' C7' C8' 166.4(6)
N2A C6' C7' C14' 158.9(5)
C5A C6' C7' C14' -34.1(11)
N2A N3A C8' C7' -2.5(6)
C8A N3A C8' C7' -88.4(11)
Ru2A N3A C8' C7' 166.3(4)
N2A N3A C8' C9A 172.4(3)
C8A N3A C8' C9A 86.5(11)
Ru2A N3A C8' C9A -18.8(6)
C6' C7' C8' N3A 1.8(7)
C14' C7' C8' N3A -158.5(5)
C6' C7' C8' C9A -170.9(8)
C14' C7' C8' C9A 28.8(12)
N2A Ru1A N6A C26A 141.3(17)
N5A Ru1A N6A C26A -8.73(11)
N1A Ru1A N6A C26A -99.38(11)
N7A Ru1A N6A C26A 174.63(12)
Cl1A Ru1A N6A C26A 81.83(11)
N2A Ru1A N6A C30A -30.9(17)
N5A Ru1A N6A C30A 179.02(12)
N1A Ru1A N6A C30A 88.37(12)
N7A Ru1A N6A C30A 2.38(11)
Cl1A Ru1A N6A C30A -90.42(11)
N6A Ru1A N7A C35A 175.81(14)
N2A Ru1A N7A C35A -5.17(14)
N5A Ru1A N7A C35A 166.62(14)
N1A Ru1A N7A C35A 71.21(13)
Cl1A Ru1A N7A C35A -94.03(13)
N6A Ru1A N7A C31A 0.41(10)
N2A Ru1A N7A C31A 179.43(10)
N5A Ru1A N7A C31A -8.8(2)
N1A Ru1A N7A C31A -104.19(11)
Cl1A Ru1A N7A C31A 90.56(10)
N9A Ru2A N8A C36A -176.73(17)
N3A Ru2A N8A C36A -0.60(17)
N4A Ru2A N8A C36A -76.55(16)
N10A Ru2A N8A C36A -174.04(16)
Cl1A Ru2A N8A C36A 87.67(16)
N9A Ru2A N8A C40A -1.63(12)
N3A Ru2A N8A C40A 174.49(12)
N4A Ru2A N8A C40A 98.55(12)
N10A Ru2A N8A C40A 1.1(2)
Cl1A Ru2A N8A C40A -97.24(12)
C13A N4A C9A C10A -0.4(3)
Ru2A N4A C9A C10A -176.63(14)
C13A N4A C9A C8' 172.4(3)
Ru2A N4A C9A C8' -3.9(4)
C13A N4A C9A C8A -177.4(2)
Ru2A N4A C9A C8A 6.4(2)
N3A C8' C9A N4A 14.1(6)
C7' C8' C9A N4A -173.4(8)
N3A C8' C9A C10A -173.4(3)
C7' C8' C9A C10A -0.9(11)
N3A C8' C9A C8A -74.6(16)
C7' C8' C9A C8A 98(2)
N3A C8A C9A N4A -4.6(3)
C7A C8A C9A N4A 178.9(3)
N3A C8A C9A C10A 178.6(2)
C7A C8A C9A C10A 2.1(5)
N3A C8A C9A C8' 90.9(18)
C7A C8A C9A C8' -85.6(17)
N3A Ru2A N9A C41A -81.5(10)
N4A Ru2A N9A C41A -84.23(14)
N10A Ru2A N9A C41A -177.79(15)
N8A Ru2A N9A C41A 1.20(13)
Cl1A Ru2A N9A C41A 94.66(13)
N3A Ru2A N9A C45A 97.9(10)
N4A Ru2A N9A C45A 95.24(15)
N10A Ru2A N9A C45A 1.68(14)
N8A Ru2A N9A C45A -179.33(15)
Cl1A Ru2A N9A C45A -85.87(14)
N4A C9A C10A C11A 0.1(3)
C8' C9A C10A C11A -171.9(4)
C8A C9A C10A C11A 176.7(2)
N9A Ru2A N10A C50A -179.38(18)
N3A Ru2A N10A C50A 4.50(18)
N4A Ru2A N10A C50A 81.92(17)
N8A Ru2A N10A C50A 177.93(16)
Cl1A Ru2A N10A C50A -82.66(17)
N9A Ru2A N10A C46A -3.71(13)
N3A Ru2A N10A C46A -179.83(13)
N4A Ru2A N10A C46A -102.41(13)
N8A Ru2A N10A C46A -6.4(2)
Cl1A Ru2A N10A C46A 93.01(13)
C9A C10A C11A C12A 0.5(3)
C10A C11A C12A C13A -0.7(3)
C9A N4A C13A C12A 0.2(3)
Ru2A N4A C13A C12A 176.09(15)
C11A C12A C13A N4A 0.4(3)
C8A C7A C14A C15A 75.3(3)
C6A C7A C14A C15A -99.4(3)
C7A C14A C15A C20A -147.4(2)
C7A C14A C15A C16A 31.4(3)
C20A C15A C16A C17A -2.7(5)
C14A C15A C16A C17A 178.5(3)
C15A C16A C17A C18A 1.0(6)
C16A C17A C18A C19A 1.2(6)
C17A C18A C19A C20A -1.7(5)
C16A C15A C20A C19A 2.2(4)
C14A C15A C20A C19A -179.0(3)
C18A C19A C20A C15A 0.0(5)
C25A N5A C21A C22A 6.2(2)
Ru1A N5A C21A C22A -171.85(13)
N5A C21A C22A C23A 0.6(3)
C21A C22A C23A C24A -5.1(3)
C22A C23A C24A C25A 2.8(3)
C21A N5A C25A C24A -8.5(2)
Ru1A N5A C25A C24A 169.83(12)
C21A N5A C25A C26A 171.80(14)
Ru1A N5A C25A C26A -9.90(16)
C23A C24A C25A N5A 4.1(2)
C23A C24A C25A C26A -176.23(15)
C30A N6A C26A C27A -3.3(2)
Ru1A N6A C26A C27A -175.31(12)
C30A N6A C26A C25A 177.77(13)
Ru1A N6A C26A C25A 5.79(17)
N5A C25A C26A N6A 3.10(19)
C24A C25A C26A N6A -176.61(14)
N5A C25A C26A C27A -175.70(15)
C24A C25A C26A C27A 4.6(3)
N6A C26A C27A C28A 1.8(2)
C25A C26A C27A C28A -179.47(16)
C26A C27A C28A C29A 0.3(3)
C27A C28A C29A C30A -0.9(3)
C26A N6A C30A C29A 2.7(2)
Ru1A N6A C30A C29A 174.60(12)
C26A N6A C30A C31A -176.41(13)
Ru1A N6A C30A C31A -4.46(17)
C28A C29A C30A N6A -0.5(2)
C28A C29A C30A C31A 178.40(16)
C35A N7A C31A C32A 1.2(2)
Ru1A N7A C31A C32A 176.99(12)
C35A N7A C31A C30A -178.65(14)
Ru1A N7A C31A C30A -2.84(17)
N6A C30A C31A N7A 4.66(19)
C29A C30A C31A N7A -174.31(15)
N6A C30A C31A C32A -175.15(15)
C29A C30A C31A C32A 5.9(3)
N7A C31A C32A C33A 0.5(3)
C30A C31A C32A C33A -179.74(16)
C31A C32A C33A C34A -1.3(3)
C32A C33A C34A C35A 0.5(3)
C31A N7A C35A C34A -2.0(2)
Ru1A N7A C35A C34A -177.22(12)
C33A C34A C35A N7A 1.2(3)
C40A N8A C36A C37A 2.2(3)
Ru2A N8A C36A C37A 177.10(17)
N8A C36A C37A C38A -1.0(4)
C36A C37A C38A C39A -0.7(4)
C37A C38A C39A C40A 1.0(4)
C36A N8A C40A C39A -1.8(3)
Ru2A N8A C40A C39A -177.45(15)
C36A N8A C40A C41A 177.47(17)
Ru2A N8A C40A C41A 1.83(19)
C38A C39A C40A N8A 0.2(3)
C38A C39A C40A C41A -179.0(2)
C45A N9A C41A C42A -1.1(3)
Ru2A N9A C41A C42A 178.37(16)
C45A N9A C41A C40A 179.98(17)
Ru2A N9A C41A C40A -0.6(2)
N8A C40A C41A N9A -0.9(2)
C39A C40A C41A N9A 178.37(18)
N8A C40A C41A C42A -179.7(2)
C39A C40A C41A C42A -0.5(3)
N9A C41A C42A C43A 0.6(3)
C40A C41A C42A C43A 179.4(2)
C41A C42A C43A C44A 0.2(4)
C42A C43A C44A C45A -0.5(4)
C41A N9A C45A C44A 0.7(3)
Ru2A N9A C45A C44A -178.75(17)
C41A N9A C45A C46A 180.00(17)
Ru2A N9A C45A C46A 0.5(2)
C43A C44A C45A N9A 0.1(4)
C43A C44A C45A C46A -179.1(2)
C50A N10A C46A C47A 2.2(3)
Ru2A N10A C46A C47A -173.90(19)
C50A N10A C46A C45A -178.80(18)
Ru2A N10A C46A C45A 5.1(2)
N9A C45A C46A N10A -3.8(3)
C44A C45A C46A N10A 175.4(2)
N9A C45A C46A C47A 175.2(2)
C44A C45A C46A C47A -5.6(4)
N10A C46A C47A C48A -0.1(4)
C45A C46A C47A C48A -179.1(3)
C46A C47A C48A C49A -2.0(5)
C47A C48A C49A C50A 2.0(5)
C46A N10A C50A C49A -2.2(3)
Ru2A N10A C50A C49A 173.30(18)
C48A C49A C50A N10A 0.1(4)
C2B C1B N1B C5B 0.0(3)
C2B C1B N1B Ru1B 177.98(14)
C1B N1B Ru1B N6B 3.40(14)
C5B N1B Ru1B N6B -178.57(11)
C1B N1B Ru1B N2B -178.90(14)
C5B N1B Ru1B N2B -0.87(11)
C1B N1B Ru1B N5B 83.26(14)
C5B N1B Ru1B N5B -98.71(11)
C1B N1B Ru1B N7B -75.87(14)
C5B N1B Ru1B N7B 102.15(11)
C1B N1B Ru1B Cl1B -167.78(11)
C5B N1B Ru1B Cl1B 10.2(2)
N1B C1B C2B C3B -0.4(3)
N6B Ru1B N2B N3B -124.8(9)
N1B Ru1B N2B N3B -176.17(13)
N5B Ru1B N2B N3B -85.79(13)
N7B Ru1B N2B N3B 95.73(13)
Cl1B Ru1B N2B N3B 6.85(12)
N6B Ru1B N2B C6B 50.5(10)
N1B Ru1B N2B C6B -0.91(11)
N5B Ru1B N2B C6B 89.47(12)
N7B Ru1B N2B C6B -89.01(12)
Cl1B Ru1B N2B C6B -177.89(11)
C1B C2B C3B C4B 0.3(3)
C6B N2B N3B C8B 0.14(16)
Ru1B N2B N3B C8B 175.82(10)
C6B N2B N3B Ru2B 170.60(10)
Ru1B N2B N3B Ru2B -13.72(19)
N9B Ru2B N3B N2B -40.1(11)
N10B Ru2B N3B N2B -83.65(13)
N4B Ru2B N3B N2B -171.28(13)
N8B Ru2B N3B N2B 100.11(12)
Cl1B Ru2B N3B N2B 10.08(12)
N9B Ru2B N3B C8B 129.4(10)
N10B Ru2B N3B C8B 85.82(12)
N4B Ru2B N3B C8B -1.81(11)
N8B Ru2B N3B C8B -90.43(12)
Cl1B Ru2B N3B C8B 179.55(11)
C2B C3B C4B C5B 0.2(3)
N9B Ru2B N4B C13B 2.45(14)
N3B Ru2B N4B C13B -179.87(14)
N10B Ru2B N4B C13B 81.29(13)
N8B Ru2B N4B C13B -76.69(13)
Cl1B Ru2B N4B C13B -175.03(9)
N9B Ru2B N4B C9B 179.43(10)
N3B Ru2B N4B C9B -2.89(10)
N10B Ru2B N4B C9B -101.73(11)
N8B Ru2B N4B C9B 100.30(11)
Cl1B Ru2B N4B C9B 2.0(2)
C1B N1B C5B C4B 0.5(2)
Ru1B N1B C5B C4B -177.66(13)
C1B N1B C5B C6B -179.49(14)
Ru1B N1B C5B C6B 2.35(17)
C3B C4B C5B N1B -0.6(3)
C3B C4B C5B C6B 179.41(17)
N6B Ru1B N5B C21B 178.23(14)
N2B Ru1B N5B C21B 0.07(14)
N1B Ru1B N5B C21B 77.09(13)
N7B Ru1B N5B C21B 175.97(13)
Cl1B Ru1B N5B C21B -87.94(13)
N6B Ru1B N5B C25B -1.33(10)
N2B Ru1B N5B C25B -179.49(10)
N1B Ru1B N5B C25B -102.47(10)
N7B Ru1B N5B C25B -3.6(2)
Cl1B Ru1B N5B C25B 92.50(10)
N3B N2B C6B C7B -0.70(17)
Ru1B N2B C6B C7B -176.86(10)
N3B N2B C6B C5B 178.54(12)
Ru1B N2B C6B C5B 2.37(17)
N1B C5B C6B N2B -2.95(19)
C4B C5B C6B N2B 177.06(16)
N1B C5B C6B C7B 175.96(18)
C4B C5B C6B C7B -4.0(3)
N2B Ru1B N6B C30B -142.3(9)
N1B Ru1B N6B C30B -91.45(11)
N5B Ru1B N6B C30B 178.36(11)
N7B Ru1B N6B C30B -2.46(10)
Cl1B Ru1B N6B C30B 86.15(10)
N2B Ru1B N6B C26B 41.9(10)
N1B Ru1B N6B C26B 92.83(11)
N5B Ru1B N6B C26B 2.65(10)
N7B Ru1B N6B C26B -178.18(11)
Cl1B Ru1B N6B C26B -89.57(10)
N2B C6B C7B C8B 0.93(17)
C5B C6B C7B C8B -178.00(18)
N2B C6B C7B C14B -175.55(15)
C5B C6B C7B C14B 5.5(3)
N6B Ru1B N7B C35B -178.18(13)
N2B Ru1B N7B C35B -0.09(13)
N1B Ru1B N7B C35B -76.84(12)
N5B Ru1B N7B C35B -175.92(12)
Cl1B Ru1B N7B C35B 87.34(12)
N6B Ru1B N7B C31B 1.13(9)
N2B Ru1B N7B C31B 179.22(9)
N1B Ru1B N7B C31B 102.47(10)
N5B Ru1B N7B C31B 3.39(19)
Cl1B Ru1B N7B C31B -93.35(9)
N2B N3B C8B C7B 0.47(17)
Ru2B N3B C8B C7B -170.92(10)
N2B N3B C8B C9B 177.15(12)
Ru2B N3B C8B C9B 5.75(17)
C6B C7B C8B N3B -0.85(17)
C14B C7B C8B N3B 175.52(16)
C6B C7B C8B C9B -176.13(19)
C14B C7B C8B C9B 0.2(3)
N9B Ru2B N8B C36B -172.98(13)
N3B Ru2B N8B C36B 8.96(13)
N10B Ru2B N8B C36B -161.13(13)
N4B Ru2B N8B C36B -67.42(13)
Cl1B Ru2B N8B C36B 96.43(12)
N9B Ru2B N8B C40B 5.68(10)
N3B Ru2B N8B C40B -172.39(10)
N10B Ru2B N8B C40B 17.53(19)
N4B Ru2B N8B C40B 111.24(10)
Cl1B Ru2B N8B C40B -84.92(10)
C13B N4B C9B C10B 5.8(2)
Ru2B N4B C9B C10B -171.44(13)
C13B N4B C9B C8B -176.07(14)
Ru2B N4B C9B C8B 6.72(17)
N3B C8B C9B N4B -7.80(19)
C7B C8B C9B N4B 167.42(18)
N3B C8B C9B C10B 170.27(15)
C7B C8B C9B C10B -14.5(3)
N3B Ru2B N9B C41B 132.9(10)
N10B Ru2B N9B C41B 176.82(12)
N4B Ru2B N9B C41B -96.48(11)
N8B Ru2B N9B C41B -7.69(11)
Cl1B Ru2B N9B C41B 82.81(11)
N3B Ru2B N9B C45B -36.8(11)
N10B Ru2B N9B C45B 7.05(11)
N4B Ru2B N9B C45B 93.75(11)
N8B Ru2B N9B C45B -177.46(12)
Cl1B Ru2B N9B C45B -86.96(11)
N4B C9B C10B C11B -2.9(3)
C8B C9B C10B C11B 179.19(17)
N9B Ru2B N10B C50B 169.57(13)
N3B Ru2B N10B C50B -12.51(13)
N4B Ru2B N10B C50B 63.62(13)
N8B Ru2B N10B C50B 157.73(13)
Cl1B Ru2B N10B C50B -100.48(12)
N9B Ru2B N10B C46B -3.27(10)
N3B Ru2B N10B C46B 174.65(10)
N4B Ru2B N10B C46B -109.22(10)
N8B Ru2B N10B C46B -15.11(19)
Cl1B Ru2B N10B C46B 86.68(10)
C9B C10B C11B C12B -1.6(3)
C10B C11B C12B C13B 3.0(3)
C9B N4B C13B C12B -4.4(2)
Ru2B N4B C13B C12B 172.57(13)
C11B C12B C13B N4B 0.0(3)
C6B C7B C14B C15B -73.6(2)
C8B C7B C14B C15B 110.9(2)
C6B C7B C14B C15" -68.6(2)
C8B C7B C14B C15" 115.8(2)
C7B C14B C15B C20B -29.6(3)
C15" C14B C15B C20B -65.4(15)
C7B C14B C15B C16B 153.4(2)
C15" C14B C15B C16B 117.7(16)
C20B C15B C16B C17B -0.8(4)
C14B C15B C16B C17B 176.2(3)
C15B C16B C17B C18B -0.4(5)
C16B C17B C18B C19B 1.1(5)
C17B C18B C19B C20B -0.6(5)
C18B C19B C20B C15B -0.5(5)
C16B C15B C20B C19B 1.2(4)
C14B C15B C20B C19B -175.7(3)
C15B C14B C15" C16" -71.5(15)
C7B C14B C15" C16" 142.1(2)
C15B C14B C15" C20" 107.2(16)
C7B C14B C15" C20" -39.2(3)
C20" C15" C16" C17" 0.0
C14B C15" C16" C17" 178.7(3)
C15" C16" C17" C18" 0.0
C16" C17" C18" C19" 0.0
C17" C18" C19" C20" 0.0
C18" C19" C20" C15" 0.0
C16" C15" C20" C19" 0.0
C14B C15" C20" C19" -178.6(3)
C25B N5B C21B C22B 0.1(2)
Ru1B N5B C21B C22B -179.41(13)
N5B C21B C22B C23B -0.5(3)
C21B C22B C23B C24B 0.1(3)
C22B C23B C24B C25B 0.6(3)
C21B N5B C25B C24B 0.6(2)
Ru1B N5B C25B C24B -179.76(11)
C21B N5B C25B C26B -179.60(13)
Ru1B N5B C25B C26B 0.01(15)
C23B C24B C25B N5B -1.0(2)
C23B C24B C25B C26B 179.24(15)
C30B N6B C26B C27B 0.7(2)
Ru1B N6B C26B C27B 176.32(11)
C30B N6B C26B C25B -178.97(12)
Ru1B N6B C26B C25B -3.33(16)
N5B C25B C26B N6B 2.05(18)
C24B C25B C26B N6B -178.19(14)
N5B C25B C26B C27B -177.57(14)
C24B C25B C26B C27B 2.2(2)
N6B C26B C27B C28B 0.1(2)
C25B C26B C27B C28B 179.71(14)
C26B C27B C28B C29B -0.6(2)
C27B C28B C29B C30B 0.2(2)
C26B N6B C30B C29B -1.0(2)
Ru1B N6B C30B C29B -176.63(11)
C26B N6B C30B C31B 178.78(12)
Ru1B N6B C30B C31B 3.18(16)
C28B C29B C30B N6B 0.5(2)
C28B C29B C30B C31B -179.22(14)
C35B N7B C31B C32B -0.4(2)
Ru1B N7B C31B C32B -179.78(11)
C35B N7B C31B C30B 179.56(12)
Ru1B N7B C31B C30B 0.17(15)
N6B C30B C31B N7B -2.06(17)
C29B C30B C31B N7B 177.73(14)
N6B C30B C31B C32B 177.90(13)
C29B C30B C31B C32B -2.3(2)
N7B C31B C32B C33B 0.4(2)
C30B C31B C32B C33B -179.55(14)
C31B C32B C33B C34B -0.2(2)
C32B C33B C34B C35B 0.1(2)
C31B N7B C35B C34B 0.2(2)
Ru1B N7B C35B C34B 179.52(11)
C33B C34B C35B N7B -0.1(2)
C40B N8B C36B C37B 2.1(2)
Ru2B N8B C36B C37B -179.29(12)
N8B C36B C37B C38B 1.0(2)
C36B C37B C38B C39B -2.2(3)
C37B C38B C39B C40B 0.3(3)
C36B N8B C40B C39B -4.0(2)
Ru2B N8B C40B C39B 177.16(12)
C36B N8B C40B C41B 175.52(13)
Ru2B N8B C40B C41B -3.29(16)
C38B C39B C40B N8B 2.9(2)
C38B C39B C40B C41B -176.65(15)
C45B N9B C41B C42B -2.5(2)
Ru2B N9B C41B C42B -171.95(12)
C45B N9B C41B C40B 177.38(13)
Ru2B N9B C41B C40B 7.97(17)
N8B C40B C41B N9B -2.69(19)
C39B C40B C41B N9B 176.86(14)
N8B C40B C41B C42B 177.23(15)
C39B C40B C41B C42B -3.2(3)
N9B C41B C42B C43B 2.1(2)
C40B C41B C42B C43B -177.81(16)
C41B C42B C43B C44B -0.6(3)
C42B C43B C44B C45B -0.6(3)
C41B N9B C45B C44B 1.4(2)
Ru2B N9B C45B C44B 170.83(12)
C41B N9B C45B C46B -178.62(13)
Ru2B N9B C45B C46B -9.16(17)
C43B C44B C45B N9B 0.2(2)
C43B C44B C45B C46B -179.81(16)
C50B N10B C46B C47B 2.7(2)
Ru2B N10B C46B C47B 176.20(12)
C50B N10B C46B C45B -173.99(13)
Ru2B N10B C46B C45B -0.48(16)
N9B C45B C46B N10B 6.01(19)
C44B C45B C46B N10B -173.98(15)
N9B C45B C46B C47B -170.58(14)
C44B C45B C46B C47B 9.4(3)
N10B C46B C47B C48B -2.7(2)
C45B C46B C47B C48B 173.69(15)
C46B C47B C48B C49B 0.8(3)
C47B C48B C49B C50B 1.0(3)
C46B N10B C50B C49B -0.8(2)
Ru2B N10B C50B C49B -173.36(12)
C48B C49B C50B N10B -1.0(2)
N6B Ru1B Cl1B Ru2B 178.16(4)
N2B Ru1B Cl1B Ru2B 0.32(4)
N1B Ru1B Cl1B Ru2B -10.51(14)
N5B Ru1B Cl1B Ru2B 98.35(4)
N7B Ru1B Cl1B Ru2B -102.65(4)
N9B Ru2B Cl1B Ru1B 173.82(4)
N3B Ru2B Cl1B Ru1B -3.90(4)
N10B Ru2B Cl1B Ru1B 94.47(4)
N4B Ru2B Cl1B Ru1B -8.60(13)
N8B Ru2B Cl1B Ru1B -107.11(4)
C3SA O1SA C1SA C2SA -176.2(4)
C1SA O1SA C3SA C4SA -175.7(3)
C2SB C1SB O1SB C3SB 179.7(2)
C1SB O1SB C3SB C4SB -178.7(2)
C8' C7' C14' C15' 74.5(7)
C6' C7' C14' C15' -80.9(6)
C7' C14' C15' C16' -86.4(4)
C7' C14' C15' C20' 85.6(4)
C20' C15' C16' C17' 0.0
C14' C15' C16' C17' 172.0(4)
C15' C16' C17' C18' 0.0
C16' C17' C18' C19' 0.0
C17' C18' C19' C20' 0.0
C18' C19' C20' C15' 0.0
C16' C15' C20' C19' 0.0
C14' C15' C20' C19' -171.9(4)
